data_4027048
loop_
_publ_author_name
'Ying Han'
'Hai-Yan Lu'
'Qian-Shou Zong'
'Jia-Bin Guo'
'Chuan-Feng Chen'

_publ_section_title
;
 Synthesis of Triptycene-Derived Macrotricyclic Host Containing Two
 Dibenzo-[18]-crown-6 Moieties and Its Complexation with Paraquat
 Derivatives: Li+-Ion-Controlled Binding and Release of the Guests in the
 Complexes
;
_journal_name_full 'Journal of Organic Chemistry'
_journal_page_first 2422
_journal_page_last 2430
_journal_paper_doi 10.1021/jo3000755
_journal_volume 77
_journal_year 2012
_chemical_formula_sum 'C94 H107 F24 N5 O12 P4'
_chemical_formula_weight 2078.73
_chemical_name_systematic
; 
 ? 
;
_space_group_IT_number 15
_symmetry_cell_setting monoclinic
_symmetry_space_group_name_Hall '-C 2yc'
_symmetry_space_group_name_H-M 'C 1 2/c 1'
_atom_sites_solution_hydrogens geom
_atom_sites_solution_primary direct
_atom_sites_solution_secondary difmap
_audit_creation_method SHELXL-97
_cell_angle_alpha 90.00
_cell_angle_beta 106.04(3)
_cell_angle_gamma 90.00
_cell_formula_units_Z 8
_cell_length_a 28.868(6)
_cell_length_b 16.245(3)
_cell_length_c 48.477(10)
_cell_measurement_reflns_used 20553
_cell_measurement_temperature 173(2)
_cell_measurement_theta_max 25.3458
_cell_measurement_theta_min 1.3112
_cell_volume 21849(8)
_computing_cell_refinement 'CrystalClear (Rigaku Inc., 2008)'
_computing_data_collection 'CrystalClear (Rigaku Inc., 2008)'
_computing_data_reduction 'CrystalClear (Rigaku Inc., 2008)'
_computing_molecular_graphics
;
 Mercury: visualization and analysis of crystal structures, C. F. Macrae,
 P. R. Edgington, P. McCabe, E. Pidcock, G. P. Shields, R. Taylor,
 M. Towler and J. van de Streek, J. Appl. Cryst., 39, 453-457, 2006.
;
_computing_publication_material 'SHELX-97 (Sheldrick, 2008)'
_computing_structure_refinement 'SHELX-97 (Sheldrick, 2008)'
_computing_structure_solution 'SHELX-97 (Sheldrick, 2008)'
_diffrn_ambient_temperature 173(2)
_diffrn_detector_area_resol_mean 28.5714
_diffrn_measured_fraction_theta_full 0.994
_diffrn_measured_fraction_theta_max 0.994
_diffrn_measurement_device_type 'Saturn724+ CCD'
_diffrn_measurement_method '\w scans at fixed \c = 45\%'
_diffrn_radiation_monochromator graphite
_diffrn_radiation_source 'fine-focus sealed tube'
_diffrn_radiation_type MoK\a
_diffrn_radiation_wavelength 0.71073
_diffrn_reflns_av_R_equivalents 0.0597
_diffrn_reflns_av_sigmaI/netI 0.0762
_diffrn_reflns_limit_h_max 33
_diffrn_reflns_limit_h_min -34
_diffrn_reflns_limit_k_max 17
_diffrn_reflns_limit_k_min -19
_diffrn_reflns_limit_l_max 45
_diffrn_reflns_limit_l_min -58
_diffrn_reflns_number 52170
_diffrn_reflns_theta_full 25.34
_diffrn_reflns_theta_max 25.34
_diffrn_reflns_theta_min 0.87
_exptl_absorpt_coefficient_mu 0.165
_exptl_absorpt_correction_T_max 1.0000
_exptl_absorpt_correction_T_min 0.6633
_exptl_absorpt_correction_type multi-scan
_exptl_absorpt_process_details 'CrystalClear (Rigaku Inc., 2008)'
_exptl_crystal_colour brown
_exptl_crystal_density_diffrn 1.264
_exptl_crystal_description rod
_exptl_crystal_F_000 8624
_exptl_crystal_size_max 0.45
_exptl_crystal_size_mid 0.20
_exptl_crystal_size_min 0.17
_platon_squeeze_details
;
;
_refine_diff_density_max 0.898
_refine_diff_density_min -0.414
_refine_diff_density_rms 0.109
_refine_ls_extinction_method none
_refine_ls_goodness_of_fit_ref 1.631
_refine_ls_hydrogen_treatment constr
_refine_ls_matrix_type full
_refine_ls_number_parameters 1388
_refine_ls_number_reflns 19848
_refine_ls_number_restraints 285
_refine_ls_restrained_S_all 1.629
_refine_ls_R_factor_all 0.1843
_refine_ls_R_factor_gt 0.1362
_refine_ls_shift/su_max 0.007
_refine_ls_shift/su_mean 0.000
_refine_ls_structure_factor_coef Fsqd
_refine_ls_weighting_details 'calc w=1/[\s^2^(Fo^2^)+(0.1000P)^2^+0.0000P] where P=(Fo^2^+2Fc^2^)/3'
_refine_ls_weighting_scheme calc
_refine_ls_wR_factor_gt 0.3203
_refine_ls_wR_factor_ref 0.3434
_reflns_number_gt 11845
_reflns_number_total 19848
_reflns_threshold_expression >2sigma(I)
_cod_data_source_file jo3000755_si_002.cif
_cod_data_source_block a
_cod_database_code 4027048

loop_
_symmetry_equiv_pos_as_xyz
'x, y, z'
'-x, y, -z+1/2'
'x+1/2, y+1/2, z'
'-x+1/2, y+1/2, -z+1/2'
'-x, -y, -z'
'x, -y, z-1/2'
'-x+1/2, -y+1/2, -z'
'x+1/2, -y+1/2, z-1/2'

loop_
_atom_site_label
_atom_site_type_symbol
_atom_site_fract_x
_atom_site_fract_y
_atom_site_fract_z
_atom_site_U_iso_or_equiv
_atom_site_adp_type
_atom_site_occupancy
_atom_site_symmetry_multiplicity
_atom_site_calc_flag
_atom_site_refinement_flags
_atom_site_disorder_assembly
_atom_site_disorder_group
P1 P 0.39188(8) 0.39329(15) 0.48187(4) 0.0781(6) Uani 1 1 d . . .
P2 P 0.38198(8) -0.03929(13) 0.52353(4) 0.0740(6) Uani 1 1 d . . .
P3 P 0.24989(9) 0.21653(18) 0.73870(5) 0.0935(8) Uani 1 1 d . . .
P4 P 0.5000 0.3694(5) 0.7500 0.104(4) Uani 0.670(15) 2 d SPDU . 1
F24 F 0.5200(6) 0.3735(12) 0.7265(3) 0.140(5) Uani 0.670(15) 1 d PDU . 1
F25 F 0.4635(4) 0.4522(8) 0.7394(3) 0.168(5) Uani 0.670(15) 1 d PDU . 1
F26 F 0.4514(4) 0.3174(6) 0.73305(17) 0.127(4) Uani 0.670(15) 1 d PDU . 1
P4' P 0.5169(7) 0.3736(11) 0.7452(5) 0.101(6) Uani 0.165(8) 1 d PDU . 2
F24' F 0.5391(10) 0.369(2) 0.7225(5) 0.111(7) Uani 0.330(15) 1 d PDU . 2
F25' F 0.4648(6) 0.4096(14) 0.7229(4) 0.110(6) Uani 0.330(15) 1 d PDU . 2
F26' F 0.4901(8) 0.2836(11) 0.7381(3) 0.114(7) Uani 0.330(15) 1 d PDU . 2
P5 P 0.4554(2) -0.0707(4) 0.70376(12) 0.1008(16) Uani 0.50 1 d P . .
F1 F 0.3626(2) 0.4785(4) 0.47351(13) 0.140(2) Uani 1 1 d . . .
F2 F 0.4168(2) 0.4335(3) 0.51103(10) 0.1113(17) Uani 1 1 d . . .
F3 F 0.4318(2) 0.4294(4) 0.46833(12) 0.131(2) Uani 1 1 d . . .
F4 F 0.35977(19) 0.3630(4) 0.45071(10) 0.1176(18) Uani 1 1 d . . .
F5 F 0.4180(2) 0.3097(3) 0.48884(14) 0.135(2) Uani 1 1 d . . .
F6 F 0.34962(16) 0.3629(3) 0.49517(9) 0.1008(15) Uani 1 1 d . . .
F7 F 0.34122(16) -0.1053(3) 0.51114(9) 0.0879(13) Uani 1 1 d . . .
F8 F 0.4135(2) -0.1045(4) 0.54300(13) 0.135(2) Uani 1 1 d . . .
F9 F 0.3539(2) -0.0171(4) 0.54697(10) 0.1231(19) Uani 1 1 d . . .
F10 F 0.4196(2) 0.0279(4) 0.53598(16) 0.153(2) Uani 1 1 d . . .
F11 F 0.3479(2) 0.0311(3) 0.50440(14) 0.138(2) Uani 1 1 d . . .
F12 F 0.40292(18) -0.0580(3) 0.49744(9) 0.0961(14) Uani 1 1 d . . .
F13 F 0.2092(3) 0.1842(8) 0.71390(16) 0.232(5) Uani 1 1 d . . .
F14 F 0.2590(3) 0.2843(4) 0.71727(13) 0.174(3) Uani 1 1 d . . .
F15 F 0.2197(3) 0.2836(5) 0.74933(14) 0.156(2) Uani 1 1 d . . .
F16 F 0.2923(2) 0.2508(4) 0.76382(11) 0.1236(18) Uani 1 1 d . . .
F17 F 0.2418(4) 0.1540(5) 0.75916(16) 0.208(4) Uani 1 1 d . . .
F18 F 0.2871(3) 0.1632(4) 0.72844(12) 0.157(3) Uani 1 1 d . . .
F19 F 0.4361(5) -0.1331(8) 0.7234(2) 0.155(5) Uani 0.50 1 d P . .
F20 F 0.4670(4) -0.1462(6) 0.6851(2) 0.118(3) Uani 0.50 1 d P . .
F21 F 0.4051(3) -0.0508(7) 0.6842(2) 0.107(3) Uani 0.50 1 d P . .
F22 F 0.4468(6) -0.0010(8) 0.7224(3) 0.164(5) Uani 0.50 1 d P . .
F23 F 0.5063(5) -0.0836(11) 0.7230(4) 0.185(6) Uani 0.50 1 d P . .
F27 F 0.4771(6) -0.0119(9) 0.6893(5) 0.203(7) Uani 0.50 1 d P . .
O1 O 0.19753(16) 0.6934(2) 0.63589(8) 0.0568(11) Uani 1 1 d . . .
O2 O 0.28940(16) 0.7309(3) 0.67080(9) 0.0627(12) Uani 1 1 d . . .
O3 O 0.36454(14) 0.7428(2) 0.64422(8) 0.0528(10) Uani 1 1 d . . .
O4 O 0.34651(12) 0.7453(2) 0.58883(7) 0.0393(8) Uani 1 1 d . . .
O5 O 0.25284(12) 0.7261(2) 0.55369(8) 0.0436(9) Uani 1 1 d . . .
O6 O 0.17756(14) 0.6892(2) 0.57966(7) 0.0448(9) Uani 1 1 d . . .
O7 O 0.26304(13) 0.2131(2) 0.57972(7) 0.0440(9) Uani 1 1 d . . .
O8 O 0.33594(14) 0.2406(2) 0.55201(8) 0.0510(10) Uani 1 1 d . . .
O9 O 0.43086(15) 0.2696(2) 0.58723(9) 0.0574(11) Uani 1 1 d . . .
O10 O 0.44871(14) 0.2610(2) 0.64264(9) 0.0523(10) Uani 1 1 d . . .
O11 O 0.37837(13) 0.2134(2) 0.67077(9) 0.0553(11) Uani 1 1 d . . .
O12 O 0.28583(13) 0.2042(2) 0.63530(8) 0.0451(9) Uani 1 1 d . . .
N1 N 0.19416(19) -0.0872(3) 0.59826(10) 0.0558(13) Uani 1 1 d . . .
N2 N 0.4298(2) 0.0435(4) 0.61088(17) 0.097(2) Uani 1 1 d D . .
N4 N 0.3167(3) 0.4805(4) 0.57317(17) 0.090(2) Uani 1 1 d . . .
N5 N 0.6163(3) 0.3360(6) 0.49135(19) 0.123(3) Uani 1 1 d . . .
C1 C 0.0049(2) 0.3157(4) 0.5928(2) 0.078(2) Uani 1 1 d . . .
H1 H -0.0265 0.2977 0.5826 0.093 Uiso 1 1 calc R . .
C2 C 0.0177(3) 0.3139(4) 0.6216(2) 0.080(3) Uani 1 1 d . . .
H2 H -0.0045 0.2947 0.6314 0.096 Uiso 1 1 calc R . .
C3 C 0.0643(3) 0.3406(4) 0.63744(17) 0.071(2) Uani 1 1 d . . .
H3 H 0.0732 0.3404 0.6578 0.085 Uiso 1 1 calc R . .
C4 C 0.0963(2) 0.3667(3) 0.62290(13) 0.0473(14) Uani 1 1 d . . .
C5 C 0.0818(2) 0.3677(3) 0.59327(17) 0.0593(19) Uani 1 1 d . . .
C6 C 0.0360(2) 0.3430(4) 0.57745(17) 0.0649(19) Uani 1 1 d . . .
H6 H 0.0265 0.3448 0.5571 0.078 Uiso 1 1 calc R . .
C7 C 0.1471(2) 0.3953(3) 0.63605(13) 0.0481(14) Uani 1 1 d . . .
C7AA C 0.3731(3) 0.7414(5) 0.67523(13) 0.075(2) Uani 1 1 d . . .
H7AB H 0.4029 0.7720 0.6846 0.090 Uiso 1 1 calc R . .
H7AA H 0.3767 0.6840 0.6823 0.090 Uiso 1 1 calc R . .
C8AA C 0.2457(2) 0.7641(4) 0.67544(13) 0.0589(17) Uani 1 1 d . . .
H8AA H 0.2367 0.8158 0.6645 0.071 Uiso 1 1 calc R . .
H8AB H 0.2507 0.7764 0.6961 0.071 Uiso 1 1 calc R . .
C8 C 0.1640(3) 0.3962(4) 0.66904(13) 0.0616(18) Uani 1 1 d . . .
H8A H 0.1574 0.3425 0.6764 0.092 Uiso 1 1 calc R . .
H8C H 0.1466 0.4392 0.6763 0.092 Uiso 1 1 calc R . .
H8B H 0.1986 0.4074 0.6754 0.092 Uiso 1 1 calc R . .
C9 C 0.1518(2) 0.4799(3) 0.62273(12) 0.0445(13) Uani 1 1 d . . .
C10 C 0.1384(2) 0.4791(3) 0.59271(13) 0.0449(14) Uani 1 1 d . . .
C11 C 0.1216(2) 0.3956(3) 0.57894(14) 0.0506(15) Uani 1 1 d . . .
C12 C 0.1062(2) 0.3954(4) 0.54704(13) 0.0558(16) Uani 1 1 d . . .
H12B H 0.1333 0.4122 0.5398 0.084 Uiso 1 1 calc R . .
H12C H 0.0795 0.4341 0.5402 0.084 Uiso 1 1 calc R . .
H12A H 0.0958 0.3400 0.5401 0.084 Uiso 1 1 calc R . .
C13 C 0.16539(18) 0.3408(3) 0.59278(12) 0.0397(13) Uani 1 1 d . . .
C14 C 0.17815(18) 0.3403(3) 0.62205(13) 0.0414(13) Uani 1 1 d . . .
C15 C 0.21878(18) 0.2930(3) 0.63795(12) 0.0394(12) Uani 1 1 d . . .
H15 H 0.2273 0.2911 0.6583 0.047 Uiso 1 1 calc R . .
C16 C 0.24528(18) 0.2499(3) 0.62260(12) 0.0401(13) Uani 1 1 d . . .
C17 C 0.23318(17) 0.2548(3) 0.59269(12) 0.0402(13) Uani 1 1 d . . .
C18 C 0.19144(18) 0.2990(3) 0.57771(12) 0.0393(12) Uani 1 1 d . . .
H18 H 0.1817 0.2994 0.5573 0.047 Uiso 1 1 calc R . .
C19 C 0.14551(18) 0.5494(3) 0.57785(11) 0.0380(12) Uani 1 1 d . . .
H19 H 0.1366 0.5496 0.5575 0.046 Uiso 1 1 calc R . .
C20 C 0.16548(19) 0.6187(3) 0.59298(11) 0.0378(12) Uani 1 1 d . . .
C21 C 0.17826(19) 0.6209(3) 0.62323(11) 0.0399(13) Uani 1 1 d . . .
C22 C 0.1702(2) 0.5512(4) 0.63768(12) 0.0497(15) Uani 1 1 d . . .
H22 H 0.1773 0.5520 0.6580 0.060 Uiso 1 1 calc R . .
C23 C 0.2540(2) 0.2236(4) 0.54931(15) 0.0580(17) Uani 1 1 d . . .
H23B H 0.2500 0.2828 0.5444 0.070 Uiso 1 1 calc R . .
H23A H 0.2239 0.1948 0.5392 0.070 Uiso 1 1 calc R . .
C24 C 0.2961(2) 0.1886(4) 0.53988(14) 0.0531(15) Uani 1 1 d . . .
H24B H 0.3031 0.1315 0.5469 0.064 Uiso 1 1 calc R . .
H24A H 0.2887 0.1885 0.5187 0.064 Uiso 1 1 calc R . .
C25 C 0.3793(2) 0.2150(4) 0.54468(13) 0.0527(15) Uani 1 1 d . . .
H25A H 0.3731 0.2116 0.5236 0.063 Uiso 1 1 calc R . .
H25B H 0.3898 0.1601 0.5530 0.063 Uiso 1 1 calc R . .
C26 C 0.4173(2) 0.2775(4) 0.55667(13) 0.0537(16) Uani 1 1 d . . .
H26A H 0.4455 0.2681 0.5493 0.064 Uiso 1 1 calc R . .
H26B H 0.4047 0.3335 0.5510 0.064 Uiso 1 1 calc R . .
C27 C 0.2962(2) 0.1902(4) 0.66554(12) 0.0534(15) Uani 1 1 d . . .
H27A H 0.2724 0.1516 0.6696 0.064 Uiso 1 1 calc R . .
H27B H 0.2947 0.2426 0.6757 0.064 Uiso 1 1 calc R . .
C28 C 0.34607(19) 0.1541(4) 0.67525(13) 0.0508(15) Uani 1 1 d . . .
H28B H 0.3540 0.1393 0.6958 0.061 Uiso 1 1 calc R . .
H28A H 0.3480 0.1037 0.6641 0.061 Uiso 1 1 calc R . .
C29 C 0.42742(19) 0.1857(3) 0.67958(14) 0.0537(16) Uani 1 1 d . . .
H29A H 0.4313 0.1353 0.6689 0.064 Uiso 1 1 calc R . .
H29B H 0.4373 0.1733 0.7004 0.064 Uiso 1 1 calc R . .
C30 C 0.4579(2) 0.2558(4) 0.67284(14) 0.0540(15) Uani 1 1 d . . .
H30A H 0.4493 0.3084 0.6805 0.065 Uiso 1 1 calc R . .
H30B H 0.4925 0.2449 0.6818 0.065 Uiso 1 1 calc R . .
C31 C 0.45320(19) 0.3383(3) 0.60244(12) 0.0441(13) Uani 1 1 d . . .
C32 C 0.46244(18) 0.3334(3) 0.63175(12) 0.0432(13) Uani 1 1 d . . .
C33 C 0.48190(16) 0.4007(3) 0.64924(12) 0.0382(12) Uani 1 1 d . . .
H33 H 0.4886 0.3973 0.6695 0.046 Uiso 1 1 calc R . .
C34 C 0.49134(17) 0.4740(3) 0.63586(12) 0.0418(13) Uani 1 1 d . . .
C35 C 0.48293(17) 0.4774(3) 0.60664(11) 0.0379(12) Uani 1 1 d . . .
C36 C 0.46417(17) 0.4105(3) 0.58955(14) 0.0467(14) Uani 1 1 d . . .
H36 H 0.4588 0.4133 0.5693 0.056 Uiso 1 1 calc R . .
C37 C 0.5068(2) 0.5547(3) 0.65208(10) 0.0396(13) Uani 1 1 d . . .
C38 C 0.51621(19) 0.5521(3) 0.68446(11) 0.0417(13) Uani 1 1 d . . .
H38A H 0.4862 0.5392 0.6892 0.063 Uiso 1 1 calc R . .
H38C H 0.5282 0.6058 0.6926 0.063 Uiso 1 1 calc R . .
H38B H 0.5403 0.5097 0.6925 0.063 Uiso 1 1 calc R . .
C39 C 0.55054(18) 0.5855(3) 0.64220(11) 0.0394(12) Uani 1 1 d . . .
C40 C 0.59480(19) 0.6085(3) 0.66051(12) 0.0455(14) Uani 1 1 d . . .
H40 H 0.6009 0.6047 0.6808 0.055 Uiso 1 1 calc R . .
C41 C 0.63016(18) 0.6376(3) 0.64810(14) 0.0511(16) Uani 1 1 d . . .
H41 H 0.6603 0.6552 0.6602 0.061 Uiso 1 1 calc R . .
C42 C 0.62225(19) 0.6411(3) 0.61897(12) 0.0435(13) Uani 1 1 d . . .
H42 H 0.6470 0.6600 0.6111 0.052 Uiso 1 1 calc R . .
C43 C 0.5777(2) 0.6168(3) 0.60085(14) 0.0500(14) Uani 1 1 d . . .
H43 H 0.5722 0.6183 0.5806 0.060 Uiso 1 1 calc R . .
C44 C 0.54182(17) 0.5905(3) 0.61276(13) 0.0417(13) Uani 1 1 d . . .
C45 C 0.49055(18) 0.5629(3) 0.59535(11) 0.0425(13) Uani 1 1 d . . .
C46 C 0.48192(19) 0.5682(4) 0.56323(12) 0.0480(14) Uani 1 1 d . . .
H46B H 0.5033 0.5296 0.5572 0.072 Uiso 1 1 calc R . .
H46C H 0.4886 0.6243 0.5580 0.072 Uiso 1 1 calc R . .
H46A H 0.4483 0.5543 0.5537 0.072 Uiso 1 1 calc R . .
C47 C 0.45641(17) 0.6167(3) 0.60718(11) 0.0360(12) Uani 1 1 d . . .
C48 C 0.41766(17) 0.6623(3) 0.59038(11) 0.0354(12) Uani 1 1 d . . .
H48 H 0.4123 0.6652 0.5702 0.042 Uiso 1 1 calc R . .
C49 C 0.38779(18) 0.7023(3) 0.60321(10) 0.0354(12) Uani 1 1 d . . .
C50 C 0.39625(18) 0.7012(3) 0.63327(12) 0.0422(13) Uani 1 1 d . . .
C51 C 0.43571(18) 0.6552(3) 0.64999(11) 0.0409(13) Uani 1 1 d . . .
H51 H 0.4419 0.6539 0.6703 0.049 Uiso 1 1 calc R . .
C52 C 0.46513(16) 0.6126(3) 0.63719(11) 0.0353(12) Uani 1 1 d . . .
C53 C 0.33566(19) 0.7469(3) 0.55782(11) 0.0424(13) Uani 1 1 d . . .
H53A H 0.3368 0.6905 0.5502 0.051 Uiso 1 1 calc R . .
H53B H 0.3592 0.7816 0.5517 0.051 Uiso 1 1 calc R . .
C54 C 0.28695(19) 0.7813(3) 0.54726(11) 0.0432(13) Uani 1 1 d . . .
H54B H 0.2854 0.8352 0.5565 0.052 Uiso 1 1 calc R . .
H54A H 0.2791 0.7900 0.5263 0.052 Uiso 1 1 calc R . .
C55 C 0.20385(17) 0.7504(3) 0.54182(11) 0.0402(13) Uani 1 1 d . . .
H55A H 0.1962 0.7549 0.5207 0.048 Uiso 1 1 calc R . .
H55B H 0.1978 0.8043 0.5497 0.048 Uiso 1 1 calc R . .
C56 C 0.17300(19) 0.6824(3) 0.55041(11) 0.0420(13) Uani 1 1 d . . .
H56B H 0.1388 0.6888 0.5394 0.050 Uiso 1 1 calc R . .
H56A H 0.1842 0.6275 0.5461 0.050 Uiso 1 1 calc R . .
C58 C 0.3303(2) 0.7813(4) 0.68180(13) 0.0607(17) Uani 1 1 d . . .
H58B H 0.3364 0.7878 0.7028 0.073 Uiso 1 1 calc R . .
H58A H 0.3247 0.8365 0.6729 0.073 Uiso 1 1 calc R . .
C60 C 0.2071(2) 0.7025(3) 0.66579(12) 0.0534(15) Uani 1 1 d . . .
H60A H 0.2173 0.6491 0.6754 0.064 Uiso 1 1 calc R . .
H60B H 0.1776 0.7209 0.6707 0.064 Uiso 1 1 calc R . .
C61 C 0.0893(4) -0.1535(8) 0.6247(3) 0.162(5) Uani 1 1 d . . .
H61C H 0.0788 -0.1384 0.6416 0.243 Uiso 1 1 calc R . .
H61B H 0.0961 -0.2127 0.6252 0.243 Uiso 1 1 calc R . .
H61A H 0.0638 -0.1403 0.6073 0.243 Uiso 1 1 calc R . .
C62 C 0.1310(3) -0.1095(5) 0.6248(2) 0.095(3) Uani 1 1 d . . .
H62B H 0.1582 -0.1306 0.6405 0.114 Uiso 1 1 calc R . .
H62A H 0.1263 -0.0508 0.6288 0.114 Uiso 1 1 calc R . .
C63 C 0.1444(3) -0.1166(5) 0.59500(19) 0.087(2) Uani 1 1 d . . .
H63B H 0.1415 -0.1746 0.5885 0.104 Uiso 1 1 calc R . .
H63A H 0.1215 -0.0833 0.5802 0.104 Uiso 1 1 calc R . .
C64 C 0.2028(2) -0.0101(4) 0.59294(14) 0.0606(17) Uani 1 1 d . . .
H64 H 0.1766 0.0269 0.5863 0.073 Uiso 1 1 calc R . .
C65 C 0.2482(2) 0.0174(4) 0.59668(14) 0.0597(16) Uani 1 1 d . . .
H65 H 0.2533 0.0737 0.5931 0.072 Uiso 1 1 calc R . .
C66 C 0.2885(2) -0.0359(3) 0.60593(11) 0.0418(13) Uani 1 1 d . . .
C67 C 0.2774(2) -0.1181(3) 0.61118(12) 0.0519(15) Uani 1 1 d . . .
H67 H 0.3027 -0.1569 0.6176 0.062 Uiso 1 1 calc R . .
C68 C 0.2309(2) -0.1424(4) 0.60717(12) 0.0525(15) Uani 1 1 d . . .
H68 H 0.2240 -0.1981 0.6106 0.063 Uiso 1 1 calc R . .
C69 C 0.4197(3) -0.0375(5) 0.6131(2) 0.106(3) Uani 1 1 d . A .
H69 H 0.4451 -0.0763 0.6152 0.127 Uiso 1 1 calc R . .
C70 C 0.3756(3) -0.0654(4) 0.61241(16) 0.072(2) Uani 1 1 d . . .
H70 H 0.3703 -0.1224 0.6146 0.087 Uiso 1 1 calc R A .
C71 C 0.3379(2) -0.0096(3) 0.60850(12) 0.0490(14) Uani 1 1 d . A .
C72 C 0.3493(2) 0.0744(4) 0.60836(13) 0.0542(15) Uani 1 1 d . . .
H72 H 0.3250 0.1145 0.6075 0.065 Uiso 1 1 calc R A .
C73 C 0.3946(2) 0.0989(4) 0.60940(15) 0.0652(19) Uani 1 1 d . A .
H73 H 0.4016 0.1560 0.6091 0.078 Uiso 1 1 calc R . .
C74 C 0.4764(4) 0.0673(12) 0.6047(3) 0.106(4) Uani 0.601(12) 1 d PDU A 1
H74B H 0.4730 0.1214 0.5950 0.127 Uiso 0.601(12) 1 calc PR A 1
H74A H 0.4855 0.0258 0.5922 0.127 Uiso 0.601(12) 1 calc PR A 1
C75 C 0.5152(6) 0.0718(11) 0.6342(3) 0.116(4) Uani 0.601(12) 1 d PDU A 1
H75B H 0.5009 0.0955 0.6488 0.139 Uiso 0.601(12) 1 calc PR A 1
H75A H 0.5270 0.0158 0.6404 0.139 Uiso 0.601(12) 1 calc PR A 1
C76 C 0.5570(7) 0.1253(14) 0.6314(6) 0.158(7) Uani 0.601(12) 1 d PDU A 1
H76C H 0.5847 0.1171 0.6482 0.237 Uiso 0.601(12) 1 calc PR A 1
H76B H 0.5473 0.1833 0.6302 0.237 Uiso 0.601(12) 1 calc PR A 1
H76A H 0.5659 0.1100 0.6140 0.237 Uiso 0.601(12) 1 calc PR A 1
C74' C 0.4792(5) 0.0684(17) 0.6268(4) 0.113(4) Uani 0.399(12) 1 d PDU A 2
H74D H 0.4959 0.0273 0.6412 0.136 Uiso 0.399(12) 1 calc PR A 2
H74C H 0.4808 0.1237 0.6356 0.136 Uiso 0.399(12) 1 calc PR A 2
C75' C 0.4958(8) 0.067(2) 0.5994(5) 0.107(4) Uani 0.399(12) 1 d PDU A 2
H75C H 0.4754 0.1032 0.5844 0.129 Uiso 0.399(12) 1 calc PR A 2
H75D H 0.4951 0.0105 0.5916 0.129 Uiso 0.399(12) 1 calc PR A 2
C76' C 0.5475(9) 0.100(2) 0.6098(7) 0.136(7) Uani 0.399(12) 1 d PDU A 2
H76F H 0.5620 0.0820 0.6297 0.204 Uiso 0.399(12) 1 calc PR A 2
H76E H 0.5471 0.1602 0.6090 0.204 Uiso 0.399(12) 1 calc PR A 2
H76D H 0.5665 0.0785 0.5975 0.204 Uiso 0.399(12) 1 calc PR A 2
C77 C 0.2739(5) 0.5181(7) 0.4932(3) 0.159(5) Uani 1 1 d . . .
H77C H 0.2966 0.5633 0.4936 0.238 Uiso 1 1 calc R . .
H77B H 0.2422 0.5328 0.4805 0.238 Uiso 1 1 calc R . .
H77A H 0.2857 0.4681 0.4860 0.238 Uiso 1 1 calc R . .
C78 C 0.2695(4) 0.5022(8) 0.5244(2) 0.133(4) Uani 1 1 d . . .
H78B H 0.2544 0.5502 0.5311 0.159 Uiso 1 1 calc R . .
H78A H 0.2493 0.4531 0.5246 0.159 Uiso 1 1 calc R . .
C79 C 0.3165(4) 0.4897(6) 0.5425(2) 0.102(3) Uani 1 1 d . . .
H79B H 0.3371 0.5370 0.5406 0.123 Uiso 1 1 calc R . .
H79A H 0.3304 0.4396 0.5363 0.123 Uiso 1 1 calc R . .
C80 C 0.3039(3) 0.5513(5) 0.5877(2) 0.095(3) Uani 1 1 d . . .
H80 H 0.2941 0.6018 0.5779 0.114 Uiso 1 1 calc R . .
C81 C 0.3065(3) 0.5425(5) 0.6159(2) 0.087(2) Uani 1 1 d . . .
H81 H 0.2995 0.5890 0.6259 0.104 Uiso 1 1 calc R . .
C82 C 0.3183(2) 0.4721(4) 0.63030(19) 0.068(2) Uani 1 1 d . . .
C83 C 0.3291(3) 0.4053(5) 0.6169(2) 0.085(2) Uani 1 1 d . . .
H83 H 0.3372 0.3550 0.6271 0.102 Uiso 1 1 calc R . .
C84 C 0.3285(3) 0.4103(5) 0.5882(2) 0.086(2) Uani 1 1 d . . .
H84 H 0.3365 0.3630 0.5789 0.103 Uiso 1 1 calc R . .
C85 C 0.3118(6) 0.5270(8) 0.7046(3) 0.174(7) Uani 1 1 d . B .
H85 H 0.2993 0.5699 0.7137 0.209 Uiso 1 1 calc R . .
C86 C 0.3072(4) 0.5329(6) 0.6760(3) 0.127(4) Uani 1 1 d . . .
H86 H 0.2925 0.5804 0.6659 0.153 Uiso 1 1 calc R . .
C87 C 0.3238(3) 0.4701(4) 0.66088(18) 0.073(2) Uani 1 1 d . . .
C88 C 0.3468(4) 0.4053(6) 0.6784(2) 0.112(3) Uani 1 1 d . . .
H88 H 0.3599 0.3605 0.6705 0.135 Uiso 1 1 calc R . .
C89 C 0.3505(5) 0.4071(10) 0.7083(3) 0.158(5) Uani 1 1 d . B .
H89 H 0.3669 0.3638 0.7203 0.189 Uiso 1 1 calc R . .
C95 C 0.5455(4) 0.3781(6) 0.51066(19) 0.102(3) Uani 1 1 d . . .
H95A H 0.5150 0.3608 0.4973 0.153 Uiso 1 1 calc R . .
H95C H 0.5461 0.4382 0.5123 0.153 Uiso 1 1 calc R . .
H95B H 0.5487 0.3535 0.5296 0.153 Uiso 1 1 calc R . .
C96 C 0.5849(4) 0.3513(6) 0.50005(19) 0.095(3) Uani 1 1 d . . .
N3 N 0.3322(5) 0.4655(7) 0.7195(2) 0.146(4) Uani 1 1 d D . .
C90 C 0.3185(11) 0.459(3) 0.7468(5) 0.143(5) Uani 0.385(14) 1 d PDU B 1
H90A H 0.2894 0.4244 0.7437 0.171 Uiso 0.385(14) 1 calc PR B 1
H90B H 0.3102 0.5149 0.7524 0.171 Uiso 0.385(14) 1 calc PR B 1
C91 C 0.3587(11) 0.423(2) 0.7711(5) 0.149(5) Uani 0.385(14) 1 d PDU B 1
H91B H 0.3881 0.4557 0.7720 0.179 Uiso 0.385(14) 1 calc PR B 1
H91A H 0.3648 0.3669 0.7651 0.179 Uiso 0.385(14) 1 calc PR B 1
C92 C 0.3551(13) 0.416(2) 0.8023(6) 0.139(8) Uani 0.385(14) 1 d PDU B 1
H92C H 0.3869 0.4029 0.8151 0.209 Uiso 0.385(14) 1 calc PR B 1
H92A H 0.3322 0.3727 0.8033 0.209 Uiso 0.385(14) 1 calc PR B 1
H92B H 0.3440 0.4688 0.8081 0.209 Uiso 0.385(14) 1 calc PR B 1
C90' C 0.3572(6) 0.4666(14) 0.7500(3) 0.150(5) Uani 0.615(14) 1 d PDU B 2
H90D H 0.3719 0.5206 0.7566 0.180 Uiso 0.615(14) 1 calc PR B 2
H90C H 0.3815 0.4222 0.7557 0.180 Uiso 0.615(14) 1 calc PR B 2
C91' C 0.3116(7) 0.4498(16) 0.7590(4) 0.145(5) Uani 0.615(14) 1 d PDU B 2
H91C H 0.2952 0.3994 0.7496 0.174 Uiso 0.615(14) 1 calc PR B 2
H91D H 0.2889 0.4967 0.7540 0.174 Uiso 0.615(14) 1 calc PR B 2
C92' C 0.3299(9) 0.4383(17) 0.7922(4) 0.168(7) Uani 0.615(14) 1 d PDU B 2
H92F H 0.3066 0.4625 0.8012 0.252 Uiso 0.615(14) 1 calc PR B 2
H92E H 0.3611 0.4657 0.7995 0.252 Uiso 0.615(14) 1 calc PR B 2
H92D H 0.3334 0.3795 0.7968 0.252 Uiso 0.615(14) 1 calc PR B 2

loop_
_atom_site_aniso_label
_atom_site_aniso_U_11
_atom_site_aniso_U_22
_atom_site_aniso_U_33
_atom_site_aniso_U_23
_atom_site_aniso_U_13
_atom_site_aniso_U_12
P1 0.0817(13) 0.0902(16) 0.0674(12) -0.0169(11) 0.0289(11) -0.0316(12)
P2 0.0865(14) 0.0686(13) 0.0739(13) -0.0104(11) 0.0341(11) -0.0136(11)
P3 0.0989(17) 0.113(2) 0.0662(14) -0.0233(14) 0.0184(13) 0.0174(15)
P4 0.115(6) 0.095(5) 0.081(5) 0.000 -0.010(5) 0.000
F24 0.132(10) 0.120(8) 0.130(9) 0.009(7) -0.028(7) -0.021(9)
F25 0.166(8) 0.120(8) 0.192(10) 0.034(7) 0.008(7) 0.006(6)
F26 0.150(9) 0.115(7) 0.098(5) -0.005(5) 0.005(5) -0.039(6)
P4' 0.102(8) 0.107(8) 0.096(8) 0.005(6) 0.031(6) -0.003(6)
F24' 0.101(12) 0.124(12) 0.107(11) 0.034(9) 0.025(9) 0.009(11)
F25' 0.109(8) 0.116(9) 0.106(8) 0.004(6) 0.029(6) 0.006(6)
F26' 0.116(9) 0.111(9) 0.108(9) 0.001(6) 0.023(7) -0.010(7)
P5 0.109(4) 0.094(4) 0.102(4) 0.002(3) 0.032(3) -0.022(3)
F1 0.149(5) 0.123(5) 0.139(5) 0.014(4) 0.023(4) -0.005(4)
F2 0.138(4) 0.115(4) 0.081(3) -0.018(3) 0.030(3) -0.045(3)
F3 0.127(4) 0.162(5) 0.122(4) -0.033(4) 0.066(4) -0.063(4)
F4 0.117(4) 0.142(5) 0.087(3) -0.001(3) 0.017(3) -0.051(3)
F5 0.133(5) 0.102(4) 0.177(6) -0.005(4) 0.056(4) 0.016(4)
F6 0.086(3) 0.129(4) 0.089(3) 0.008(3) 0.027(2) -0.033(3)
F7 0.088(3) 0.080(3) 0.093(3) -0.005(2) 0.020(2) -0.023(2)
F8 0.107(4) 0.140(5) 0.145(5) 0.028(4) 0.013(4) 0.009(4)
F9 0.155(5) 0.135(5) 0.088(3) -0.028(3) 0.049(3) -0.002(4)
F10 0.137(5) 0.117(5) 0.206(6) -0.063(4) 0.050(5) -0.052(4)
F11 0.147(5) 0.106(4) 0.185(6) 0.038(4) 0.088(5) 0.026(4)
F12 0.116(4) 0.093(3) 0.095(3) 0.003(2) 0.054(3) 0.002(3)
F13 0.171(7) 0.370(14) 0.132(6) -0.117(7) 0.004(5) -0.043(8)
F14 0.275(9) 0.143(5) 0.107(4) 0.029(4) 0.058(5) 0.070(6)
F15 0.158(6) 0.180(6) 0.135(5) -0.019(4) 0.047(4) 0.028(5)
F16 0.131(4) 0.134(5) 0.096(4) -0.018(3) 0.015(3) -0.003(4)
F17 0.331(12) 0.177(7) 0.144(6) -0.045(5) 0.111(7) -0.138(8)
F18 0.197(7) 0.177(6) 0.106(4) 0.013(4) 0.059(4) 0.067(5)
F19 0.205(14) 0.140(10) 0.102(8) 0.007(7) 0.015(8) -0.053(10)
F20 0.146(9) 0.094(7) 0.142(9) -0.011(6) 0.087(8) -0.003(7)
F21 0.090(7) 0.129(8) 0.103(7) 0.005(6) 0.025(6) 0.015(6)
F22 0.216(15) 0.096(9) 0.185(13) 0.021(9) 0.065(11) 0.037(9)
F23 0.112(10) 0.204(16) 0.222(15) 0.006(12) 0.017(10) 0.018(10)
F27 0.198(15) 0.115(11) 0.33(2) 0.019(13) 0.133(17) 0.015(11)
O1 0.089(3) 0.035(2) 0.048(2) 0.0082(18) 0.021(2) 0.002(2)
O2 0.072(3) 0.060(3) 0.057(3) 0.000(2) 0.020(2) 0.027(2)
O3 0.059(2) 0.051(2) 0.046(2) 0.0014(18) 0.0112(19) 0.018(2)
O4 0.0383(18) 0.033(2) 0.046(2) 0.0040(16) 0.0104(16) 0.0104(16)
O5 0.043(2) 0.034(2) 0.052(2) 0.0106(17) 0.0097(17) -0.0033(16)
O6 0.068(2) 0.030(2) 0.040(2) 0.0014(16) 0.0203(18) 0.0008(18)
O7 0.058(2) 0.035(2) 0.038(2) 0.0026(16) 0.0117(18) 0.0050(18)
O8 0.053(2) 0.042(2) 0.062(3) -0.0189(19) 0.023(2) -0.0127(18)
O9 0.064(3) 0.045(2) 0.067(3) -0.012(2) 0.024(2) -0.008(2)
O10 0.054(2) 0.039(2) 0.062(3) -0.0074(19) 0.014(2) -0.0105(18)
O11 0.045(2) 0.033(2) 0.087(3) 0.007(2) 0.016(2) 0.0120(18)
O12 0.049(2) 0.041(2) 0.050(2) 0.0111(17) 0.0228(18) 0.0128(17)
N1 0.067(3) 0.046(3) 0.055(3) -0.004(2) 0.016(3) -0.003(3)
N2 0.052(3) 0.051(4) 0.175(7) -0.026(4) 0.007(4) -0.005(3)
N4 0.107(5) 0.059(4) 0.113(6) 0.005(4) 0.043(4) 0.010(4)
N5 0.114(7) 0.145(8) 0.102(6) 0.006(5) 0.014(5) 0.052(6)
C1 0.041(4) 0.044(4) 0.148(8) 0.016(5) 0.027(5) 0.007(3)
C2 0.047(4) 0.051(4) 0.160(9) 0.024(5) 0.058(5) 0.008(3)
C3 0.080(5) 0.050(4) 0.103(5) 0.043(4) 0.062(4) 0.037(4)
C4 0.055(3) 0.031(3) 0.065(4) 0.020(3) 0.032(3) 0.013(3)
C5 0.045(3) 0.021(3) 0.121(6) 0.025(3) 0.038(4) 0.010(2)
C6 0.043(3) 0.042(4) 0.116(6) 0.024(4) 0.033(4) 0.013(3)
C7 0.051(3) 0.031(3) 0.069(4) 0.018(3) 0.029(3) 0.009(3)
C7AA 0.080(5) 0.097(6) 0.048(4) -0.001(4) 0.016(3) 0.029(4)
C8AA 0.073(4) 0.057(4) 0.051(4) 0.003(3) 0.024(3) 0.018(3)
C8 0.088(5) 0.051(4) 0.062(4) 0.013(3) 0.047(4) 0.025(3)
C9 0.046(3) 0.041(3) 0.050(3) 0.005(3) 0.020(3) 0.009(3)
C10 0.050(3) 0.026(3) 0.067(4) 0.006(3) 0.030(3) -0.005(2)
C11 0.049(3) 0.034(3) 0.076(4) 0.001(3) 0.030(3) -0.007(3)
C12 0.059(4) 0.038(3) 0.067(4) 0.008(3) 0.012(3) 0.001(3)
C13 0.040(3) 0.025(3) 0.055(4) 0.007(2) 0.015(3) -0.004(2)
C14 0.039(3) 0.021(3) 0.069(4) 0.004(3) 0.023(3) -0.001(2)
C15 0.043(3) 0.029(3) 0.048(3) 0.003(2) 0.016(2) -0.001(2)
C16 0.039(3) 0.031(3) 0.051(3) 0.007(3) 0.013(2) -0.003(2)
C17 0.035(3) 0.029(3) 0.061(4) 0.010(3) 0.019(3) -0.003(2)
C18 0.039(3) 0.027(3) 0.052(3) 0.006(2) 0.013(2) -0.005(2)
C19 0.040(3) 0.034(3) 0.037(3) 0.010(2) 0.006(2) -0.001(2)
C20 0.051(3) 0.023(3) 0.040(3) 0.010(2) 0.013(2) 0.002(2)
C21 0.051(3) 0.026(3) 0.046(3) 0.010(2) 0.018(3) -0.005(2)
C22 0.072(4) 0.049(4) 0.039(3) -0.006(3) 0.033(3) 0.012(3)
C23 0.045(3) 0.039(3) 0.092(5) -0.014(3) 0.023(3) -0.006(3)
C24 0.048(3) 0.040(3) 0.070(4) -0.020(3) 0.016(3) 0.002(3)
C25 0.047(3) 0.051(4) 0.064(4) -0.019(3) 0.022(3) -0.008(3)
C26 0.043(3) 0.058(4) 0.062(4) -0.028(3) 0.017(3) -0.016(3)
C27 0.049(3) 0.058(4) 0.053(4) 0.006(3) 0.014(3) 0.011(3)
C28 0.047(3) 0.042(3) 0.064(4) 0.015(3) 0.017(3) 0.008(3)
C29 0.040(3) 0.034(3) 0.086(4) 0.006(3) 0.015(3) 0.004(3)
C30 0.046(3) 0.044(4) 0.068(4) 0.013(3) 0.010(3) -0.001(3)
C31 0.044(3) 0.038(3) 0.050(3) -0.005(3) 0.012(3) -0.009(3)
C32 0.034(3) 0.031(3) 0.058(4) -0.001(3) 0.002(2) -0.006(2)
C33 0.026(2) 0.035(3) 0.051(3) 0.003(3) 0.007(2) -0.002(2)
C34 0.028(3) 0.034(3) 0.061(4) -0.007(3) 0.008(2) -0.002(2)
C35 0.030(3) 0.036(3) 0.049(3) -0.008(3) 0.014(2) 0.002(2)
C36 0.028(3) 0.041(3) 0.073(4) -0.011(3) 0.018(3) -0.008(2)
C37 0.056(3) 0.025(3) 0.033(3) -0.002(2) 0.003(2) -0.007(2)
C38 0.042(3) 0.030(3) 0.048(3) -0.001(2) 0.003(2) 0.001(2)
C39 0.037(3) 0.040(3) 0.039(3) -0.003(2) 0.007(2) 0.004(2)
C40 0.041(3) 0.036(3) 0.053(3) 0.007(3) 0.002(3) 0.001(2)
C41 0.027(3) 0.031(3) 0.087(5) -0.012(3) 0.003(3) 0.004(2)
C42 0.036(3) 0.041(3) 0.051(3) 0.000(3) 0.007(2) -0.002(2)
C43 0.048(3) 0.038(3) 0.066(4) 0.003(3) 0.019(3) 0.008(3)
C44 0.031(3) 0.020(3) 0.077(4) 0.001(3) 0.021(3) -0.005(2)
C45 0.040(3) 0.045(3) 0.041(3) 0.002(3) 0.008(2) 0.006(2)
C46 0.040(3) 0.043(3) 0.060(4) 0.006(3) 0.012(3) 0.004(3)
C47 0.029(2) 0.028(3) 0.048(3) -0.002(2) 0.005(2) 0.005(2)
C48 0.036(3) 0.036(3) 0.035(3) 0.011(2) 0.011(2) -0.002(2)
C49 0.039(3) 0.029(3) 0.037(3) 0.004(2) 0.009(2) -0.003(2)
C50 0.040(3) 0.032(3) 0.056(3) -0.002(3) 0.014(3) 0.011(2)
C51 0.038(3) 0.043(3) 0.035(3) 0.008(2) 0.000(2) 0.000(2)
C52 0.025(2) 0.024(3) 0.052(3) -0.008(2) 0.001(2) 0.001(2)
C53 0.045(3) 0.041(3) 0.037(3) 0.007(2) 0.005(2) 0.000(3)
C54 0.047(3) 0.041(3) 0.041(3) 0.014(2) 0.011(2) 0.006(3)
C55 0.033(3) 0.048(3) 0.036(3) 0.005(2) 0.004(2) 0.001(2)
C56 0.045(3) 0.031(3) 0.046(3) 0.004(2) 0.007(2) -0.004(2)
C58 0.043(3) 0.085(5) 0.050(4) -0.012(3) 0.005(3) 0.015(3)
C60 0.079(4) 0.033(3) 0.055(4) 0.008(3) 0.030(3) 0.008(3)
C61 0.115(9) 0.129(10) 0.250(16) -0.023(10) 0.063(10) -0.006(8)
C62 0.080(5) 0.076(6) 0.127(8) -0.001(5) 0.024(5) 0.007(5)
C63 0.096(6) 0.054(5) 0.116(7) -0.003(4) 0.040(5) -0.001(4)
C64 0.067(4) 0.046(4) 0.070(4) 0.002(3) 0.021(3) 0.007(3)
C65 0.066(4) 0.038(3) 0.076(4) 0.004(3) 0.020(3) -0.001(3)
C66 0.054(3) 0.034(3) 0.035(3) -0.004(2) 0.010(2) 0.006(3)
C67 0.070(4) 0.034(3) 0.051(3) 0.002(3) 0.015(3) 0.014(3)
C68 0.069(4) 0.039(3) 0.048(3) -0.005(3) 0.015(3) 0.001(3)
C69 0.050(4) 0.057(5) 0.196(10) -0.017(6) 0.010(5) 0.012(4)
C70 0.076(5) 0.040(4) 0.096(5) -0.007(4) 0.016(4) 0.005(3)
C71 0.060(4) 0.037(3) 0.050(3) -0.003(3) 0.015(3) 0.005(3)
C72 0.063(4) 0.039(3) 0.059(4) -0.001(3) 0.014(3) 0.009(3)
C73 0.058(4) 0.037(4) 0.092(5) -0.016(3) 0.007(4) -0.005(3)
C74 0.107(6) 0.098(5) 0.116(6) -0.012(5) 0.035(5) 0.002(6)
C75 0.108(6) 0.110(6) 0.130(6) -0.006(5) 0.034(5) 0.002(5)
C76 0.138(10) 0.147(11) 0.176(12) -0.016(10) 0.021(10) 0.003(10)
C74' 0.112(7) 0.107(6) 0.121(6) -0.009(6) 0.034(6) 0.002(6)
C75' 0.109(6) 0.102(6) 0.117(6) -0.012(6) 0.041(5) -0.004(6)
C76' 0.127(11) 0.139(12) 0.143(12) -0.026(11) 0.039(11) 0.015(10)
C77 0.142(10) 0.097(8) 0.246(17) 0.012(9) 0.068(11) 0.012(7)
C78 0.111(8) 0.189(12) 0.099(7) -0.004(8) 0.031(7) 0.031(8)
C79 0.108(7) 0.079(6) 0.121(8) -0.003(5) 0.034(6) 0.024(5)
C80 0.107(7) 0.054(5) 0.121(8) -0.010(5) 0.026(6) -0.001(4)
C81 0.102(6) 0.073(6) 0.091(6) -0.023(5) 0.036(5) -0.009(5)
C82 0.057(4) 0.028(4) 0.116(6) -0.010(4) 0.018(4) -0.003(3)
C83 0.083(5) 0.062(5) 0.109(7) -0.002(5) 0.027(5) -0.001(4)
C84 0.074(5) 0.059(5) 0.128(8) -0.009(5) 0.034(5) 0.010(4)
C85 0.256(17) 0.124(10) 0.113(10) -0.015(8) 0.002(10) 0.098(11)
C86 0.151(10) 0.079(7) 0.134(10) -0.006(6) 0.009(8) 0.037(6)
C87 0.064(4) 0.051(4) 0.091(6) -0.015(4) 0.002(4) 0.005(3)
C88 0.127(8) 0.077(6) 0.121(8) 0.006(6) 0.016(7) 0.038(6)
C89 0.155(12) 0.136(12) 0.151(12) 0.044(10) -0.011(10) 0.009(9)
C95 0.115(7) 0.104(7) 0.085(6) 0.021(5) 0.023(5) -0.007(6)
C96 0.105(7) 0.101(7) 0.065(5) 0.007(5) 0.000(5) 0.026(6)
N3 0.225(12) 0.091(7) 0.109(7) -0.033(6) 0.022(7) 0.034(7)
C90 0.147(7) 0.143(7) 0.139(7) -0.003(6) 0.039(6) -0.005(6)
C91 0.151(7) 0.149(7) 0.147(7) -0.003(6) 0.040(6) -0.006(6)
C92 0.140(13) 0.151(12) 0.121(12) 0.027(11) 0.026(11) -0.012(11)
C90' 0.150(7) 0.149(7) 0.146(7) -0.005(6) 0.034(6) -0.002(6)
C91' 0.152(7) 0.141(6) 0.139(7) -0.003(6) 0.037(6) -0.005(6)
C92' 0.166(11) 0.169(10) 0.166(11) -0.005(9) 0.040(9) -0.014(10)

loop_
_atom_type_symbol
_atom_type_description
_atom_type_scat_dispersion_real
_atom_type_scat_dispersion_imag
_atom_type_scat_source
C C 0.0033 0.0016 'International Tables Vol C Tables 4.2.6.8 and 6.1.1.4'
H H 0.0000 0.0000 'International Tables Vol C Tables 4.2.6.8 and 6.1.1.4'
N N 0.0061 0.0033 'International Tables Vol C Tables 4.2.6.8 and 6.1.1.4'
O O 0.0106 0.0060 'International Tables Vol C Tables 4.2.6.8 and 6.1.1.4'
F F 0.0171 0.0103 'International Tables Vol C Tables 4.2.6.8 and 6.1.1.4'
P P 0.1023 0.0942 'International Tables Vol C Tables 4.2.6.8 and 6.1.1.4'

loop_
_geom_angle_atom_site_label_1
_geom_angle_atom_site_label_2
_geom_angle_atom_site_label_3
_geom_angle
_geom_angle_site_symmetry_1
_geom_angle_site_symmetry_3
F2 P1 F5 95.5(3) . .
F2 P1 F3 90.8(3) . .
F5 P1 F3 92.8(4) . .
F2 P1 F6 88.6(3) . .
F5 P1 F6 91.2(3) . .
F3 P1 F6 176.0(4) . .
F2 P1 F1 86.9(3) . .
F5 P1 F1 177.4(4) . .
F3 P1 F1 88.2(4) . .
F6 P1 F1 87.8(3) . .
F2 P1 F4 171.0(4) . .
F5 P1 F4 93.2(3) . .
F3 P1 F4 91.2(3) . .
F6 P1 F4 88.8(3) . .
F1 P1 F4 84.3(3) . .
F8 P2 F10 90.8(4) . .
F8 P2 F12 93.8(3) . .
F10 P2 F12 93.8(3) . .
F8 P2 F7 91.0(3) . .
F10 P2 F7 177.0(3) . .
F12 P2 F7 88.5(3) . .
F8 P2 F9 92.8(3) . .
F10 P2 F9 90.2(3) . .
F12 P2 F9 172.3(3) . .
F7 P2 F9 87.3(3) . .
F8 P2 F11 177.0(4) . .
F10 P2 F11 88.6(4) . .
F12 P2 F11 89.1(3) . .
F7 P2 F11 89.5(3) . .
F9 P2 F11 84.4(3) . .
F17 P3 F13 93.5(6) . .
F17 P3 F18 94.7(5) . .
F13 P3 F18 90.3(5) . .
F17 P3 F15 93.0(5) . .
F13 P3 F15 97.0(5) . .
F18 P3 F15 169.1(5) . .
F17 P3 F16 87.6(4) . .
F13 P3 F16 178.8(5) . .
F18 P3 F16 89.2(4) . .
F15 P3 F16 83.3(3) . .
F17 P3 F14 179.1(5) . .
F13 P3 F14 87.3(5) . .
F18 P3 F14 85.6(4) . .
F15 P3 F14 86.6(4) . .
F16 P3 F14 91.6(4) . .
F24 P4 F24 174.6(17) . 2_656
F24 P4 F26 95.9(7) . .
F24 P4 F26 86.8(8) 2_656 .
F24 P4 F26 86.8(8) . 2_656
F24 P4 F26 95.9(7) 2_656 2_656
F26 P4 F26 118.4(10) . 2_656
F24 P4 F25 81.3(9) . 2_656
F24 P4 F25 94.4(9) 2_656 2_656
F26 P4 F25 158.0(8) . 2_656
F26 P4 F25 83.3(5) 2_656 2_656
F24 P4 F25 94.4(9) . .
F24 P4 F25 81.3(9) 2_656 .
F26 P4 F25 83.3(5) . .
F26 P4 F25 158.0(8) 2_656 .
F25 P4 F25 75.2(9) 2_656 .
P4' P4' F24' 153(3) 2_656 .
P4' P4' F25' 73(2) 2_656 2_656
F24' P4' F25' 132(2) . 2_656
P4' P4' F26' 72.1(13) 2_656 .
F24' P4' F26' 94(2) . .
F25' P4' F26' 122.5(17) 2_656 .
P4' P4' F25' 64.5(19) 2_656 .
F24' P4' F25' 91.9(16) . .
F25' P4' F25' 119.2(19) 2_656 .
F26' P4' F25' 83.6(14) . .
P4' P4' F26' 66.4(13) 2_656 2_656
F24' P4' F26' 117(2) . 2_656
F25' P4' F26' 84.6(14) 2_656 2_656
F26' P4' F26' 39.6(12) . 2_656
F25' P4' F26' 113.4(15) . 2_656
P4' F25' P4' 42.3(16) 2_656 .
F26' F26' P4' 73.2(15) 2_656 .
F26' F26' P4' 67.2(11) 2_656 2_656
P4' F26' P4' 41.5(16) . 2_656
F27 P5 F22 87.7(9) . .
F27 P5 F23 84.9(11) . .
F22 P5 F23 91.5(10) . .
F27 P5 F21 91.4(9) . .
F22 P5 F21 86.0(8) . .
F23 P5 F21 175.6(9) . .
F27 P5 F19 172.8(11) . .
F22 P5 F19 88.6(8) . .
F23 P5 F19 89.1(9) . .
F21 P5 F19 94.5(7) . .
F27 P5 F20 92.7(9) . .
F22 P5 F20 177.1(9) . .
F23 P5 F20 85.6(9) . .
F21 P5 F20 96.9(7) . .
F19 P5 F20 90.7(7) . .
C21 O1 C60 119.4(4) . .
C58 O2 C8AA 113.6(5) . .
C50 O3 C7AA 117.1(4) . .
C49 O4 C53 116.0(4) . .
C55 O5 C54 113.8(4) . .
C56 O6 C20 116.0(4) . .
C17 O7 C23 116.8(4) . .
C24 O8 C25 112.5(4) . .
C31 O9 C26 115.5(4) . .
C32 O10 C30 116.8(4) . .
C28 O11 C29 112.5(4) . .
C16 O12 C27 117.0(4) . .
C64 N1 C68 120.9(6) . .
C64 N1 C63 121.1(6) . .
C68 N1 C63 117.9(5) . .
C73 N2 C69 118.6(6) . .
C73 N2 C74' 116.8(12) . .
C69 N2 C74' 114.8(13) . .
C73 N2 C74 121.3(9) . .
C69 N2 C74 119.1(10) . .
C74' N2 C74 41.2(10) . .
C84 N4 C80 118.1(8) . .
C84 N4 C79 123.7(7) . .
C80 N4 C79 118.1(7) . .
C2 C1 C6 122.1(7) . .
C2 C1 H1 119.0 . .
C6 C1 H1 119.0 . .
C1 C2 C3 120.3(7) . .
C1 C2 H2 119.9 . .
C3 C2 H2 119.9 . .
C4 C3 C2 119.1(7) . .
C4 C3 H3 120.4 . .
C2 C3 H3 120.4 . .
C3 C4 C5 118.9(6) . .
C3 C4 C7 126.4(6) . .
C5 C4 C7 114.7(5) . .
C4 C5 C6 122.6(6) . .
C4 C5 C11 114.6(5) . .
C6 C5 C11 122.7(7) . .
C1 C6 C5 116.9(8) . .
C1 C6 H6 121.5 . .
C5 C6 H6 121.5 . .
C4 C7 C8 115.8(5) . .
C4 C7 C9 106.7(4) . .
C8 C7 C9 112.9(5) . .
C4 C7 C14 104.5(5) . .
C8 C7 C14 113.9(5) . .
C9 C7 C14 101.6(4) . .
O3 C7AA C58 107.3(5) . .
O3 C7AA H7AB 110.3 . .
C58 C7AA H7AB 110.3 . .
O3 C7AA H7AA 110.3 . .
C58 C7AA H7AA 110.3 . .
H7AB C7AA H7AA 108.5 . .
O2 C8AA C60 108.3(5) . .
O2 C8AA H8AA 110.0 . .
C60 C8AA H8AA 110.0 . .
O2 C8AA H8AB 110.0 . .
C60 C8AA H8AB 110.0 . .
H8AA C8AA H8AB 108.4 . .
C7 C8 H8A 109.5 . .
C7 C8 H8C 109.5 . .
H8A C8 H8C 109.5 . .
C7 C8 H8B 109.5 . .
H8A C8 H8B 109.5 . .
H8C C8 H8B 109.5 . .
C22 C9 C10 120.3(5) . .
C22 C9 C7 126.1(5) . .
C10 C9 C7 113.4(5) . .
C19 C10 C9 119.5(5) . .
C19 C10 C11 125.1(5) . .
C9 C10 C11 115.1(5) . .
C12 C11 C10 115.0(5) . .
C12 C11 C13 115.2(5) . .
C10 C11 C13 101.5(4) . .
C12 C11 C5 114.6(5) . .
C10 C11 C5 104.3(5) . .
C13 C11 C5 104.8(4) . .
C11 C12 H12B 109.5 . .
C11 C12 H12C 109.5 . .
H12B C12 H12C 109.5 . .
C11 C12 H12A 109.5 . .
H12B C12 H12A 109.5 . .
H12C C12 H12A 109.5 . .
C14 C13 C18 121.6(5) . .
C14 C13 C11 114.2(5) . .
C18 C13 C11 124.2(5) . .
C13 C14 C15 120.5(5) . .
C13 C14 C7 115.5(5) . .
C15 C14 C7 124.0(5) . .
C16 C15 C14 118.0(5) . .
C16 C15 H15 121.0 . .
C14 C15 H15 121.0 . .
O12 C16 C15 123.7(5) . .
O12 C16 C17 115.6(5) . .
C15 C16 C17 120.5(5) . .
O7 C17 C16 115.9(4) . .
O7 C17 C18 124.5(5) . .
C16 C17 C18 119.6(5) . .
C13 C18 C17 119.6(5) . .
C13 C18 H18 120.2 . .
C17 C18 H18 120.2 . .
C20 C19 C10 119.5(5) . .
C20 C19 H19 120.2 . .
C10 C19 H19 120.2 . .
C19 C20 O6 122.7(4) . .
C19 C20 C21 121.6(4) . .
O6 C20 C21 115.5(4) . .
O1 C21 C22 125.4(5) . .
O1 C21 C20 116.4(4) . .
C22 C21 C20 118.3(5) . .
C21 C22 C9 120.7(5) . .
C21 C22 H22 119.6 . .
C9 C22 H22 119.6 . .
O7 C23 C24 109.3(5) . .
O7 C23 H23B 109.8 . .
C24 C23 H23B 109.8 . .
O7 C23 H23A 109.8 . .
C24 C23 H23A 109.8 . .
H23B C23 H23A 108.3 . .
O8 C24 C23 106.1(4) . .
O8 C24 H24B 110.5 . .
C23 C24 H24B 110.5 . .
O8 C24 H24A 110.5 . .
C23 C24 H24A 110.5 . .
H24B C24 H24A 108.7 . .
O8 C25 C26 107.5(4) . .
O8 C25 H25A 110.2 . .
C26 C25 H25A 110.2 . .
O8 C25 H25B 110.2 . .
C26 C25 H25B 110.2 . .
H25A C25 H25B 108.5 . .
O9 C26 C25 107.8(5) . .
O9 C26 H26A 110.1 . .
C25 C26 H26A 110.1 . .
O9 C26 H26B 110.1 . .
C25 C26 H26B 110.1 . .
H26A C26 H26B 108.5 . .
O12 C27 C28 107.0(5) . .
O12 C27 H27A 110.3 . .
C28 C27 H27A 110.3 . .
O12 C27 H27B 110.3 . .
C28 C27 H27B 110.3 . .
H27A C27 H27B 108.6 . .
O11 C28 C27 107.7(5) . .
O11 C28 H28B 110.2 . .
C27 C28 H28B 110.2 . .
O11 C28 H28A 110.2 . .
C27 C28 H28A 110.2 . .
H28B C28 H28A 108.5 . .
O11 C29 C30 106.4(4) . .
O11 C29 H29A 110.5 . .
C30 C29 H29A 110.5 . .
O11 C29 H29B 110.5 . .
C30 C29 H29B 110.5 . .
H29A C29 H29B 108.6 . .
O10 C30 C29 108.1(5) . .
O10 C30 H30A 110.1 . .
C29 C30 H30A 110.1 . .
O10 C30 H30B 110.1 . .
C29 C30 H30B 110.1 . .
H30A C30 H30B 108.4 . .
C32 C31 O9 115.4(5) . .
C32 C31 C36 120.4(5) . .
O9 C31 C36 124.2(5) . .
C31 C32 O10 116.6(5) . .
C31 C32 C33 120.7(5) . .
O10 C32 C33 122.6(5) . .
C32 C33 C34 118.3(5) . .
C32 C33 H33 120.9 . .
C34 C33 H33 120.9 . .
C35 C34 C33 120.4(5) . .
C35 C34 C37 116.1(5) . .
C33 C34 C37 123.4(5) . .
C34 C35 C36 121.0(5) . .
C34 C35 C45 113.9(4) . .
C36 C35 C45 124.8(5) . .
C35 C36 C31 119.2(6) . .
C35 C36 H36 120.4 . .
C31 C36 H36 120.4 . .
C38 C37 C34 116.8(4) . .
C38 C37 C52 113.2(5) . .
C34 C37 C52 101.7(4) . .
C38 C37 C39 113.6(4) . .
C34 C37 C39 105.3(4) . .
C52 C37 C39 104.8(4) . .
C37 C38 H38A 109.5 . .
C37 C38 H38C 109.5 . .
H38A C38 H38C 109.5 . .
C37 C38 H38B 109.5 . .
H38A C38 H38B 109.5 . .
H38C C38 H38B 109.5 . .
C44 C39 C40 121.1(5) . .
C44 C39 C37 114.0(4) . .
C40 C39 C37 124.9(5) . .
C39 C40 C41 117.8(5) . .
C39 C40 H40 121.1 . .
C41 C40 H40 121.1 . .
C42 C41 C40 121.6(5) . .
C42 C41 H41 119.2 . .
C40 C41 H41 119.2 . .
C41 C42 C43 119.9(5) . .
C41 C42 H42 120.0 . .
C43 C42 H42 120.0 . .
C44 C43 C42 119.2(6) . .
C44 C43 H43 120.4 . .
C42 C43 H43 120.4 . .
C39 C44 C43 120.3(5) . .
C39 C44 C45 114.7(5) . .
C43 C44 C45 124.9(5) . .
C46 C45 C35 115.0(4) . .
C46 C45 C47 114.2(4) . .
C35 C45 C47 102.2(4) . .
C46 C45 C44 113.9(5) . .
C35 C45 C44 106.1(4) . .
C47 C45 C44 104.2(4) . .
C45 C46 H46B 109.5 . .
C45 C46 H46C 109.5 . .
H46B C46 H46C 109.5 . .
C45 C46 H46A 109.5 . .
H46B C46 H46A 109.5 . .
H46C C46 H46A 109.5 . .
C48 C47 C52 120.8(5) . .
C48 C47 C45 125.0(5) . .
C52 C47 C45 114.0(4) . .
C49 C48 C47 119.5(5) . .
C49 C48 H48 120.2 . .
C47 C48 H48 120.2 . .
C48 C49 O4 125.1(4) . .
C48 C49 C50 121.1(5) . .
O4 C49 C50 113.8(4) . .
O3 C50 C49 117.0(4) . .
O3 C50 C51 124.2(5) . .
C49 C50 C51 118.8(5) . .
C52 C51 C50 120.6(5) . .
C52 C51 H51 119.7 . .
C50 C51 H51 119.7 . .
C51 C52 C47 119.2(4) . .
C51 C52 C37 126.7(5) . .
C47 C52 C37 114.0(4) . .
O4 C53 C54 106.3(4) . .
O4 C53 H53A 110.5 . .
C54 C53 H53A 110.5 . .
O4 C53 H53B 110.5 . .
C54 C53 H53B 110.5 . .
H53A C53 H53B 108.7 . .
O5 C54 C53 109.6(4) . .
O5 C54 H54B 109.7 . .
C53 C54 H54B 109.7 . .
O5 C54 H54A 109.7 . .
C53 C54 H54A 109.7 . .
H54B C54 H54A 108.2 . .
O5 C55 C56 105.9(4) . .
O5 C55 H55A 110.6 . .
C56 C55 H55A 110.6 . .
O5 C55 H55B 110.6 . .
C56 C55 H55B 110.6 . .
H55A C55 H55B 108.7 . .
O6 C56 C55 108.5(4) . .
O6 C56 H56B 110.0 . .
C55 C56 H56B 110.0 . .
O6 C56 H56A 110.0 . .
C55 C56 H56A 110.0 . .
H56B C56 H56A 108.4 . .
O2 C58 C7AA 108.7(5) . .
O2 C58 H58B 110.0 . .
C7AA C58 H58B 110.0 . .
O2 C58 H58A 110.0 . .
C7AA C58 H58A 110.0 . .
H58B C58 H58A 108.3 . .
O1 C60 C8AA 108.3(5) . .
O1 C60 H60A 110.0 . .
C8AA C60 H60A 110.0 . .
O1 C60 H60B 110.0 . .
C8AA C60 H60B 110.0 . .
H60A C60 H60B 108.4 . .
C62 C61 H61C 109.5 . .
C62 C61 H61B 109.5 . .
H61C C61 H61B 109.5 . .
C62 C61 H61A 109.5 . .
H61C C61 H61A 109.5 . .
H61B C61 H61A 109.5 . .
C61 C62 C63 112.5(9) . .
C61 C62 H62B 109.1 . .
C63 C62 H62B 109.1 . .
C61 C62 H62A 109.1 . .
C63 C62 H62A 109.1 . .
H62B C62 H62A 107.8 . .
N1 C63 C62 110.5(7) . .
N1 C63 H63B 109.5 . .
C62 C63 H63B 109.5 . .
N1 C63 H63A 109.5 . .
C62 C63 H63A 109.5 . .
H63B C63 H63A 108.1 . .
N1 C64 C65 121.3(6) . .
N1 C64 H64 119.4 . .
C65 C64 H64 119.4 . .
C64 C65 C66 121.5(6) . .
C64 C65 H65 119.3 . .
C66 C65 H65 119.3 . .
C67 C66 C65 115.2(5) . .
C67 C66 C71 121.7(5) . .
C65 C66 C71 123.0(5) . .
C68 C67 C66 120.8(6) . .
C68 C67 H67 119.6 . .
C66 C67 H67 119.6 . .
C67 C68 N1 120.3(6) . .
C67 C68 H68 119.9 . .
N1 C68 H68 119.9 . .
C70 C69 N2 123.1(7) . .
C70 C69 H69 118.4 . .
N2 C69 H69 118.4 . .
C69 C70 C71 119.1(6) . .
C69 C70 H70 120.5 . .
C71 C70 H70 120.5 . .
C70 C71 C72 117.2(6) . .
C70 C71 C66 122.1(5) . .
C72 C71 C66 120.6(5) . .
C73 C72 C71 120.8(6) . .
C73 C72 H72 119.6 . .
C71 C72 H72 119.6 . .
N2 C73 C72 120.8(6) . .
N2 C73 H73 119.6 . .
C72 C73 H73 119.6 . .
N2 C74 C75 106.7(11) . .
N2 C74 H74B 110.4 . .
C75 C74 H74B 110.4 . .
N2 C74 H74A 110.4 . .
C75 C74 H74A 110.4 . .
H74B C74 H74A 108.6 . .
C76 C75 C74 109.5(14) . .
C76 C75 H75B 109.8 . .
C74 C75 H75B 109.8 . .
C76 C75 H75A 109.8 . .
C74 C75 H75A 109.8 . .
H75B C75 H75A 108.2 . .
N2 C74' C75' 91.8(13) . .
N2 C74' H74D 113.3 . .
C75' C74' H74D 113.3 . .
N2 C74' H74C 113.3 . .
C75' C74' H74C 113.3 . .
H74D C74' H74C 110.7 . .
C74' C75' C76' 102.5(19) . .
C74' C75' H75C 111.3 . .
C76' C75' H75C 111.3 . .
C74' C75' H75D 111.3 . .
C76' C75' H75D 111.3 . .
H75C C75' H75D 109.2 . .
C75' C76' H76F 109.5 . .
C75' C76' H76E 109.5 . .
H76F C76' H76E 109.5 . .
C75' C76' H76D 109.5 . .
H76F C76' H76D 109.5 . .
H76E C76' H76D 109.5 . .
C78 C77 H77C 109.5 . .
C78 C77 H77B 109.5 . .
H77C C77 H77B 109.5 . .
C78 C77 H77A 109.5 . .
H77C C77 H77A 109.5 . .
H77B C77 H77A 109.5 . .
C79 C78 C77 107.5(10) . .
C79 C78 H78B 110.2 . .
C77 C78 H78B 110.2 . .
C79 C78 H78A 110.2 . .
C77 C78 H78A 110.2 . .
H78B C78 H78A 108.5 . .
C78 C79 N4 111.8(9) . .
C78 C79 H79B 109.3 . .
N4 C79 H79B 109.3 . .
C78 C79 H79A 109.3 . .
N4 C79 H79A 109.3 . .
H79B C79 H79A 107.9 . .
C81 C80 N4 117.0(8) . .
C81 C80 H80 121.5 . .
N4 C80 H80 121.5 . .
C82 C81 C80 123.7(8) . .
C82 C81 H81 118.1 . .
C80 C81 H81 118.1 . .
C81 C82 C83 119.8(9) . .
C81 C82 C87 119.8(7) . .
C83 C82 C87 120.1(7) . .
C82 C83 C84 119.8(8) . .
C82 C83 H83 120.1 . .
C84 C83 H83 120.1 . .
N4 C84 C83 121.5(8) . .
N4 C84 H84 119.3 . .
C83 C84 H84 119.3 . .
N3 C85 C86 122.1(12) . .
N3 C85 H85 118.9 . .
C86 C85 H85 118.9 . .
C85 C86 C87 121.8(10) . .
C85 C86 H86 119.1 . .
C87 C86 H86 119.1 . .
C88 C87 C86 113.5(9) . .
C88 C87 C82 122.7(8) . .
C86 C87 C82 123.8(8) . .
C87 C88 C89 119.5(10) . .
C87 C88 H88 120.2 . .
C89 C88 H88 120.2 . .
N3 C89 C88 121.6(11) . .
N3 C89 H89 119.2 . .
C88 C89 H89 119.2 . .
C96 C95 H95A 109.5 . .
C96 C95 H95C 109.5 . .
H95A C95 H95C 109.5 . .
C96 C95 H95B 109.5 . .
H95A C95 H95B 109.5 . .
H95C C95 H95B 109.5 . .
N5 C96 C95 175.1(12) . .
C89 N3 C85 121.5(12) . .
C89 N3 C90' 107.0(14) . .
C85 N3 C90' 126.0(13) . .
C89 N3 C90 124.8(19) . .
C85 N3 C90 111.2(17) . .
C90' N3 C90 43.6(14) . .
N3 C90 C91 112.4(19) . .
N3 C90 H90A 109.1 . .
C91 C90 H90A 109.1 . .
N3 C90 H90B 109.1 . .
C91 C90 H90B 109.1 . .
H90A C90 H90B 107.9 . .
C90 C91 C92 123(2) . .
C90 C91 H91B 106.6 . .
C92 C91 H91B 106.6 . .
C90 C91 H91A 106.6 . .
C92 C91 H91A 106.6 . .
H91B C91 H91A 106.6 . .
N3 C90' C91' 93.7(13) . .
N3 C90' H90D 113.0 . .
C91' C90' H90D 113.0 . .
N3 C90' H90C 113.0 . .
C91' C90' H90C 113.0 . .
H90D C90' H90C 110.4 . .
C90' C91' C92' 104.2(16) . .
C90' C91' H91C 110.9 . .
C92' C91' H91C 110.9 . .
C90' C91' H91D 110.9 . .
C92' C91' H91D 110.9 . .
H91C C91' H91D 108.9 . .
C91' C92' H92F 109.5 . .
C91' C92' H92E 109.5 . .
H92F C92' H92E 109.5 . .
C91' C92' H92D 109.5 . .
H92F C92' H92D 109.5 . .
H92E C92' H92D 109.5 . .

loop_
_geom_bond_atom_site_label_1
_geom_bond_atom_site_label_2
_geom_bond_distance
_geom_bond_site_symmetry_2
P1 F2 1.543(5) .
P1 F5 1.545(6) .
P1 F3 1.587(5) .
P1 F6 1.607(5) .
P1 F1 1.614(7) .
P1 F4 1.615(5) .
P2 F8 1.538(6) .
P2 F10 1.541(6) .
P2 F12 1.575(5) .
P2 F7 1.582(4) .
P2 F9 1.608(5) .
P2 F11 1.622(6) .
P3 F17 1.484(7) .
P3 F13 1.524(7) .
P3 F18 1.566(7) .
P3 F15 1.569(7) .
P3 F16 1.571(6) .
P3 F14 1.584(7) .
P4 F24 1.415(17) .
P4 F24 1.415(17) 2_656
P4 F26 1.650(9) .
P4 F26 1.650(9) 2_656
P4 F25 1.697(12) 2_656
P4 F25 1.697(12) .
P4' P4' 1.19(5) 2_656
P4' F24' 1.422(18) .
P4' F25' 1.60(3) 2_656
P4' F26' 1.647(12) .
P4' F25' 1.697(14) .
P4' F26' 1.71(2) 2_656
F25' P4' 1.60(3) 2_656
F26' F26' 1.14(3) 2_656
F26' P4' 1.71(2) 2_656
P5 F27 1.427(17) .
P5 F22 1.513(15) .
P5 F23 1.521(15) .
P5 F21 1.534(11) .
P5 F19 1.593(13) .
P5 F20 1.614(11) .
O1 C21 1.372(6) .
O1 C60 1.407(7) .
O2 C58 1.414(8) .
O2 C8AA 1.446(7) .
O3 C50 1.358(6) .
O3 C7AA 1.454(7) .
O4 C49 1.391(6) .
O4 C53 1.448(6) .
O5 C55 1.428(6) .
O5 C54 1.429(6) .
O6 C56 1.392(6) .
O6 C20 1.405(6) .
O7 C17 1.378(6) .
O7 C23 1.435(7) .
O8 C24 1.416(6) .
O8 C25 1.454(7) .
O9 C31 1.395(6) .
O9 C26 1.430(7) .
O10 C32 1.390(6) .
O10 C30 1.417(7) .
O11 C28 1.400(7) .
O11 C29 1.434(6) .
O12 C16 1.379(6) .
O12 C27 1.431(7) .
N1 C64 1.318(8) .
N1 C68 1.365(8) .
N1 C63 1.480(9) .
N2 C73 1.343(8) .
N2 C69 1.358(10) .
N2 C74' 1.478(10) .
N2 C74 1.506(9) .
N4 C84 1.344(10) .
N4 C80 1.450(10) .
N4 C79 1.494(11) .
N5 C96 1.127(12) .
C1 C2 1.342(11) .
C1 C6 1.389(10) .
C1 H1 0.9500 .
C2 C3 1.419(11) .
C2 H2 0.9500 .
C3 C4 1.375(8) .
C3 H3 0.9500 .
C4 C5 1.381(9) .
C4 C7 1.502(8) .
C5 C6 1.390(9) .
C5 C11 1.565(8) .
C6 H6 0.9500 .
C7 C8 1.538(8) .
C7 C9 1.539(8) .
C7 C14 1.549(7) .
C7AA C58 1.505(9) .
C7AA H7AB 0.9900 .
C7AA H7AA 0.9900 .
C8AA C60 1.475(9) .
C8AA H8AA 0.9900 .
C8AA H8AB 0.9900 .
C8 H8A 0.9800 .
C8 H8C 0.9800 .
C8 H8B 0.9800 .
C9 C22 1.392(8) .
C9 C10 1.399(8) .
C10 C19 1.395(7) .
C10 C11 1.532(8) .
C11 C12 1.486(8) .
C11 C13 1.541(8) .
C12 H12B 0.9800 .
C12 H12C 0.9800 .
C12 H12A 0.9800 .
C13 C14 1.364(8) .
C13 C18 1.365(7) .
C14 C15 1.436(7) .
C15 C16 1.394(7) .
C15 H15 0.9500 .
C16 C17 1.397(7) .
C17 C18 1.418(7) .
C18 H18 0.9500 .
C19 C20 1.380(7) .
C19 H19 0.9500 .
C20 C21 1.410(7) .
C21 C22 1.385(7) .
C22 H22 0.9500 .
C23 C24 1.523(8) .
C23 H23B 0.9900 .
C23 H23A 0.9900 .
C24 H24B 0.9900 .
C24 H24A 0.9900 .
C25 C26 1.488(8) .
C25 H25A 0.9900 .
C25 H25B 0.9900 .
C26 H26A 0.9900 .
C26 H26B 0.9900 .
C27 C28 1.506(8) .
C27 H27A 0.9900 .
C27 H27B 0.9900 .
C28 H28B 0.9900 .
C28 H28A 0.9900 .
C29 C30 1.529(8) .
C29 H29A 0.9900 .
C29 H29B 0.9900 .
C30 H30A 0.9900 .
C30 H30B 0.9900 .
C31 C32 1.374(8) .
C31 C36 1.405(8) .
C32 C33 1.403(7) .
C33 C34 1.418(7) .
C33 H33 0.9500 .
C34 C35 1.370(7) .
C34 C37 1.531(7) .
C35 C36 1.384(7) .
C35 C45 1.530(8) .
C36 H36 0.9500 .
C37 C38 1.518(7) .
C37 C52 1.541(7) .
C37 C39 1.551(8) .
C38 H38A 0.9800 .
C38 H38C 0.9800 .
C38 H38B 0.9800 .
C39 C44 1.381(7) .
C39 C40 1.391(7) .
C40 C41 1.402(8) .
C40 H40 0.9500 .
C41 C42 1.368(8) .
C41 H41 0.9500 .
C42 C43 1.398(8) .
C42 H42 0.9500 .
C43 C44 1.386(8) .
C43 H43 0.9500 .
C44 C45 1.554(7) .
C45 C46 1.510(8) .
C45 C47 1.541(7) .
C46 H46B 0.9800 .
C46 H46C 0.9800 .
C46 H46A 0.9800 .
C47 C48 1.400(7) .
C47 C52 1.408(7) .
C48 C49 1.360(7) .
C48 H48 0.9500 .
C49 C50 1.410(7) .
C50 C51 1.415(7) .
C51 C52 1.370(7) .
C51 H51 0.9500 .
C53 C54 1.468(7) .
C53 H53A 0.9900 .
C53 H53B 0.9900 .
C54 H54B 0.9900 .
C54 H54A 0.9900 .
C55 C56 1.547(7) .
C55 H55A 0.9900 .
C55 H55B 0.9900 .
C56 H56B 0.9900 .
C56 H56A 0.9900 .
C58 H58B 0.9900 .
C58 H58A 0.9900 .
C60 H60A 0.9900 .
C60 H60B 0.9900 .
C61 C62 1.398(13) .
C61 H61C 0.9800 .
C61 H61B 0.9800 .
C61 H61A 0.9800 .
C62 C63 1.601(12) .
C62 H62B 0.9900 .
C62 H62A 0.9900 .
C63 H63B 0.9900 .
C63 H63A 0.9900 .
C64 C65 1.346(9) .
C64 H64 0.9500 .
C65 C66 1.421(8) .
C65 H65 0.9500 .
C66 C67 1.412(8) .
C66 C71 1.460(8) .
C67 C68 1.361(9) .
C67 H67 0.9500 .
C68 H68 0.9500 .
C69 C70 1.344(11) .
C69 H69 0.9500 .
C70 C71 1.389(9) .
C70 H70 0.9500 .
C71 C72 1.404(8) .
C72 C73 1.354(9) .
C72 H72 0.9500 .
C73 H73 0.9500 .
C74 C75 1.554(9) .
C74 H74B 0.9900 .
C74 H74A 0.9900 .
C75 C76 1.523(10) .
C75 H75B 0.9900 .
C75 H75A 0.9900 .
C76 H76C 0.9800 .
C76 H76B 0.9800 .
C76 H76A 0.9800 .
C74' C75' 1.533(10) .
C74' H74D 0.9900 .
C74' H74C 0.9900 .
C75' C76' 1.535(10) .
C75' H75C 0.9900 .
C75' H75D 0.9900 .
C76' H76F 0.9800 .
C76' H76E 0.9800 .
C76' H76D 0.9800 .
C77 C78 1.577(15) .
C77 H77C 0.9800 .
C77 H77B 0.9800 .
C77 H77A 0.9800 .
C78 C79 1.412(12) .
C78 H78B 0.9900 .
C78 H78A 0.9900 .
C79 H79B 0.9900 .
C79 H79A 0.9900 .
C80 C81 1.356(11) .
C80 H80 0.9500 .
C81 C82 1.334(10) .
C81 H81 0.9500 .
C82 C83 1.345(10) .
C82 C87 1.447(11) .
C83 C84 1.391(11) .
C83 H83 0.9500 .
C84 H84 0.9500 .
C85 N3 1.278(14) .
C85 C86 1.357(15) .
C85 H85 0.9500 .
C86 C87 1.415(12) .
C86 H86 0.9500 .
C87 C88 1.400(11) .
C88 C89 1.424(17) .
C88 H88 0.9500 .
C89 N3 1.275(17) .
C89 H89 0.9500 .
C95 C96 1.438(14) .
C95 H95A 0.9800 .
C95 H95C 0.9800 .
C95 H95B 0.9800 .
N3 C90' 1.454(9) .
N3 C90 1.485(10) .
C90 C91 1.527(10) .
C90 H90A 0.9900 .
C90 H90B 0.9900 .
C91 C92 1.547(10) .
C91 H91B 0.9900 .
C91 H91A 0.9900 .
C92 H92C 0.9800 .
C92 H92A 0.9800 .
C92 H92B 0.9800 .
C90' C91' 1.523(10) .
C90' H90D 0.9900 .
C90' H90C 0.9900 .
C91' C92' 1.561(10) .
C91' H91C 0.9900 .
C91' H91D 0.9900 .
C92' H92F 0.9800 .
C92' H92E 0.9800 .
C92' H92D 0.9800 .

loop_
_geom_torsion_atom_site_label_1
_geom_torsion_atom_site_label_2
_geom_torsion_atom_site_label_3
_geom_torsion_atom_site_label_4
_geom_torsion
_geom_torsion_site_symmetry_1
_geom_torsion_site_symmetry_4
F24' P4' F25' P4' 167.2(19) . 2_656
F25' P4' F25' P4' -51(2) 2_656 2_656
F26' P4' F25' P4' 73.1(11) . 2_656
F26' P4' F25' P4' 46.4(14) 2_656 2_656
P4' P4' F26' F26' -74(3) 2_656 2_656
F24' P4' F26' F26' 129(2) . 2_656
F25' P4' F26' F26' -19(3) 2_656 2_656
F25' P4' F26' F26' -140(2) . 2_656
F24' P4' F26' P4' -157(3) . 2_656
F25' P4' F26' P4' 56(2) 2_656 2_656
F25' P4' F26' P4' -65.2(17) . 2_656
F26' P4' F26' P4' 74(3) 2_656 2_656
C6 C1 C2 C3 0.1(11) . .
C1 C2 C3 C4 -1.3(10) . .
C2 C3 C4 C5 1.3(8) . .
C2 C3 C4 C7 -178.8(5) . .
C3 C4 C5 C6 -0.3(8) . .
C7 C4 C5 C6 179.8(5) . .
C3 C4 C5 C11 -178.0(5) . .
C7 C4 C5 C11 2.1(7) . .
C2 C1 C6 C5 0.9(10) . .
C4 C5 C6 C1 -0.8(9) . .
C11 C5 C6 C1 176.7(5) . .
C3 C4 C7 C8 -0.9(8) . .
C5 C4 C7 C8 179.0(5) . .
C3 C4 C7 C9 -127.5(6) . .
C5 C4 C7 C9 52.4(6) . .
C3 C4 C7 C14 125.3(6) . .
C5 C4 C7 C14 -54.8(6) . .
C50 O3 C7AA C58 -172.6(5) . .
C58 O2 C8AA C60 -174.2(5) . .
C4 C7 C9 C22 130.0(6) . .
C8 C7 C9 C22 1.6(8) . .
C14 C7 C9 C22 -120.8(6) . .
C4 C7 C9 C10 -54.1(6) . .
C8 C7 C9 C10 177.5(5) . .
C14 C7 C9 C10 55.1(6) . .
C22 C9 C10 C19 2.6(8) . .
C7 C9 C10 C19 -173.6(5) . .
C22 C9 C10 C11 176.5(5) . .
C7 C9 C10 C11 0.3(7) . .
C19 C10 C11 C12 -8.0(8) . .
C9 C10 C11 C12 178.5(5) . .
C19 C10 C11 C13 117.0(6) . .
C9 C10 C11 C13 -56.5(6) . .
C19 C10 C11 C5 -134.4(6) . .
C9 C10 C11 C5 52.2(6) . .
C4 C5 C11 C12 179.1(5) . .
C6 C5 C11 C12 1.4(8) . .
C4 C5 C11 C10 -54.4(6) . .
C6 C5 C11 C10 128.0(6) . .
C4 C5 C11 C13 51.8(6) . .
C6 C5 C11 C13 -125.8(6) . .
C12 C11 C13 C14 -178.6(5) . .
C10 C11 C13 C14 56.6(6) . .
C5 C11 C13 C14 -51.7(6) . .
C12 C11 C13 C18 4.7(7) . .
C10 C11 C13 C18 -120.1(5) . .
C5 C11 C13 C18 131.6(5) . .
C18 C13 C14 C15 -2.3(7) . .
C11 C13 C14 C15 -179.1(4) . .
C18 C13 C14 C7 176.0(4) . .
C11 C13 C14 C7 -0.8(6) . .
C4 C7 C14 C13 55.2(6) . .
C8 C7 C14 C13 -177.4(5) . .
C9 C7 C14 C13 -55.7(6) . .
C4 C7 C14 C15 -126.6(5) . .
C8 C7 C14 C15 0.8(7) . .
C9 C7 C14 C15 122.5(5) . .
C13 C14 C15 C16 1.8(7) . .
C7 C14 C15 C16 -176.3(5) . .
C27 O12 C16 C15 10.4(7) . .
C27 O12 C16 C17 -173.2(5) . .
C14 C15 C16 O12 178.0(4) . .
C14 C15 C16 C17 1.8(7) . .
C23 O7 C17 C16 -174.4(4) . .
C23 O7 C17 C18 7.6(7) . .
O12 C16 C17 O7 0.5(6) . .
C15 C16 C17 O7 177.0(4) . .
O12 C16 C17 C18 178.6(4) . .
C15 C16 C17 C18 -4.9(7) . .
C14 C13 C18 C17 -0.9(7) . .
C11 C13 C18 C17 175.6(5) . .
O7 C17 C18 C13 -177.6(4) . .
C16 C17 C18 C13 4.5(7) . .
C9 C10 C19 C20 -0.2(8) . .
C11 C10 C19 C20 -173.4(5) . .
C10 C19 C20 O6 174.3(5) . .
C10 C19 C20 C21 -1.1(8) . .
C56 O6 C20 C19 -6.6(7) . .
C56 O6 C20 C21 169.1(5) . .
C60 O1 C21 C22 -5.1(8) . .
C60 O1 C21 C20 174.3(5) . .
C19 C20 C21 O1 -179.6(5) . .
O6 C20 C21 O1 4.7(7) . .
C19 C20 C21 C22 -0.1(8) . .
O6 C20 C21 C22 -175.8(5) . .
O1 C21 C22 C9 -178.0(5) . .
C20 C21 C22 C9 2.5(8) . .
C10 C9 C22 C21 -3.8(8) . .
C7 C9 C22 C21 171.8(5) . .
C17 O7 C23 C24 168.1(4) . .
C25 O8 C24 C23 -179.7(5) . .
O7 C23 C24 O8 -67.7(6) . .
C24 O8 C25 C26 175.7(5) . .
C31 O9 C26 C25 -159.3(5) . .
O8 C25 C26 O9 70.0(6) . .
C16 O12 C27 C28 -169.4(4) . .
C29 O11 C28 C27 179.4(5) . .
O12 C27 C28 O11 64.1(6) . .
C28 O11 C29 C30 178.9(5) . .
C32 O10 C30 C29 163.2(4) . .
O11 C29 C30 O10 -70.7(6) . .
C26 O9 C31 C32 174.6(5) . .
C26 O9 C31 C36 -2.6(7) . .
O9 C31 C32 O10 0.2(7) . .
C36 C31 C32 O10 177.5(5) . .
O9 C31 C32 C33 -175.8(5) . .
C36 C31 C32 C33 1.5(8) . .
C30 O10 C32 C31 -179.6(5) . .
C30 O10 C32 C33 -3.7(7) . .
C31 C32 C33 C34 0.6(8) . .
O10 C32 C33 C34 -175.2(4) . .
C32 C33 C34 C35 -2.0(7) . .
C32 C33 C34 C37 172.5(5) . .
C33 C34 C35 C36 1.4(7) . .
C37 C34 C35 C36 -173.5(5) . .
C33 C34 C35 C45 174.7(4) . .
C37 C34 C35 C45 -0.2(6) . .
C34 C35 C36 C31 0.6(7) . .
C45 C35 C36 C31 -171.9(5) . .
C32 C31 C36 C35 -2.1(8) . .
O9 C31 C36 C35 174.9(5) . .
C35 C34 C37 C38 179.9(5) . .
C33 C34 C37 C38 5.2(7) . .
C35 C34 C37 C52 56.1(6) . .
C33 C34 C37 C52 -118.6(5) . .
C35 C34 C37 C39 -53.0(6) . .
C33 C34 C37 C39 132.3(5) . .
C38 C37 C39 C44 -178.1(4) . .
C34 C37 C39 C44 52.9(6) . .
C52 C37 C39 C44 -54.0(5) . .
C38 C37 C39 C40 0.5(7) . .
C34 C37 C39 C40 -128.6(5) . .
C52 C37 C39 C40 124.6(5) . .
C44 C39 C40 C41 0.5(8) . .
C37 C39 C40 C41 -178.0(5) . .
C39 C40 C41 C42 -1.9(8) . .
C40 C41 C42 C43 1.2(8) . .
C41 C42 C43 C44 1.0(8) . .
C40 C39 C44 C43 1.7(8) . .
C37 C39 C44 C43 -179.7(5) . .
C40 C39 C44 C45 -179.7(5) . .
C37 C39 C44 C45 -1.1(6) . .
C42 C43 C44 C39 -2.4(8) . .
C42 C43 C44 C45 179.2(5) . .
C34 C35 C45 C46 179.5(5) . .
C36 C35 C45 C46 -7.4(7) . .
C34 C35 C45 C47 -56.2(5) . .
C36 C35 C45 C47 116.9(5) . .
C34 C35 C45 C44 52.7(6) . .
C36 C35 C45 C44 -134.2(5) . .
C39 C44 C45 C46 -179.6(5) . .
C43 C44 C45 C46 -1.0(7) . .
C39 C44 C45 C35 -52.1(6) . .
C43 C44 C45 C35 126.4(5) . .
C39 C44 C45 C47 55.4(6) . .
C43 C44 C45 C47 -126.1(5) . .
C46 C45 C47 C48 5.2(7) . .
C35 C45 C47 C48 -119.6(5) . .
C44 C45 C47 C48 130.0(5) . .
C46 C45 C47 C52 -178.9(4) . .
C35 C45 C47 C52 56.2(5) . .
C44 C45 C47 C52 -54.1(6) . .
C52 C47 C48 C49 -0.7(7) . .
C45 C47 C48 C49 174.8(5) . .
C47 C48 C49 O4 -175.9(4) . .
C47 C48 C49 C50 2.4(7) . .
C53 O4 C49 C48 -0.4(7) . .
C53 O4 C49 C50 -178.8(4) . .
C7AA O3 C50 C49 179.8(5) . .
C7AA O3 C50 C51 2.0(8) . .
C48 C49 C50 O3 -179.9(5) . .
O4 C49 C50 O3 -1.5(7) . .
C48 C49 C50 C51 -2.0(8) . .
O4 C49 C50 C51 176.4(4) . .
O3 C50 C51 C52 177.7(5) . .
C49 C50 C51 C52 0.0(8) . .
C50 C51 C52 C47 1.6(7) . .
C50 C51 C52 C37 -174.9(5) . .
C48 C47 C52 C51 -1.2(7) . .
C45 C47 C52 C51 -177.3(4) . .
C48 C47 C52 C37 175.7(4) . .
C45 C47 C52 C37 -0.4(6) . .
C38 C37 C52 C51 -4.3(7) . .
C34 C37 C52 C51 121.9(5) . .
C39 C37 C52 C51 -128.6(5) . .
C38 C37 C52 C47 179.1(4) . .
C34 C37 C52 C47 -54.7(5) . .
C39 C37 C52 C47 54.8(5) . .
C49 O4 C53 C54 169.7(4) . .
C55 O5 C54 C53 -174.3(4) . .
O4 C53 C54 O5 -66.1(5) . .
C54 O5 C55 C56 178.6(4) . .
C20 O6 C56 C55 -160.0(4) . .
O5 C55 C56 O6 72.1(5) . .
C8AA O2 C58 C7AA -178.9(5) . .
O3 C7AA C58 O2 66.4(7) . .
C21 O1 C60 C8AA 154.6(5) . .
O2 C8AA C60 O1 -66.0(6) . .
C64 N1 C63 C62 -92.4(8) . .
C68 N1 C63 C62 87.1(7) . .
C61 C62 C63 N1 -166.1(8) . .
C68 N1 C64 C65 -1.4(10) . .
C63 N1 C64 C65 178.0(7) . .
N1 C64 C65 C66 1.4(10) . .
C64 C65 C66 C67 -0.9(9) . .
C64 C65 C66 C71 176.1(6) . .
C65 C66 C67 C68 0.6(8) . .
C71 C66 C67 C68 -176.4(5) . .
C66 C67 C68 N1 -0.7(9) . .
C64 N1 C68 C67 1.1(9) . .
C63 N1 C68 C67 -178.4(6) . .
C73 N2 C69 C70 3.4(15) . .
C74' N2 C69 C70 148.3(12) . .
C74 N2 C69 C70 -165.5(10) . .
N2 C69 C70 C71 1.9(14) . .
C69 C70 C71 C72 -6.3(11) . .
C69 C70 C71 C66 176.5(7) . .
C67 C66 C71 C70 8.9(9) . .
C65 C66 C71 C70 -167.9(6) . .
C67 C66 C71 C72 -168.3(5) . .
C65 C66 C71 C72 14.9(9) . .
C70 C71 C72 C73 5.8(9) . .
C66 C71 C72 C73 -176.9(6) . .
C69 N2 C73 C72 -3.9(12) . .
C74' N2 C73 C72 -148.2(12) . .
C74 N2 C73 C72 164.6(9) . .
C71 C72 C73 N2 -0.7(11) . .
C73 N2 C74 C75 104.9(13) . .
C69 N2 C74 C75 -86.5(15) . .
C74' N2 C74 C75 9(2) . .
N2 C74 C75 C76 -158.6(15) . .
C73 N2 C74' C75' -113.9(17) . .
C69 N2 C74' C75' 100.5(18) . .
C74 N2 C74' C75' -6(2) . .
N2 C74' C75' C76' 175(2) . .
C77 C78 C79 N4 175.6(8) . .
C84 N4 C79 C78 113.4(10) . .
C80 N4 C79 C78 -67.0(12) . .
C84 N4 C80 C81 2.5(12) . .
C79 N4 C80 C81 -177.1(8) . .
N4 C80 C81 C82 -2.6(13) . .
C80 C81 C82 C83 1.1(13) . .
C80 C81 C82 C87 175.1(8) . .
C81 C82 C83 C84 0.7(12) . .
C87 C82 C83 C84 -173.3(7) . .
C80 N4 C84 C83 -1.0(12) . .
C79 N4 C84 C83 178.6(8) . .
C82 C83 C84 N4 -0.6(12) . .
N3 C85 C86 C87 2(2) . .
C85 C86 C87 C88 -2.9(17) . .
C85 C86 C87 C82 177.6(11) . .
C81 C82 C87 C88 -164.5(8) . .
C83 C82 C87 C88 9.5(12) . .
C81 C82 C87 C86 15.0(12) . .
C83 C82 C87 C86 -171.0(9) . .
C86 C87 C88 C89 1.3(14) . .
C82 C87 C88 C89 -179.2(9) . .
C87 C88 C89 N3 2(2) . .
C88 C89 N3 C85 -3(2) . .
C88 C89 N3 C90' -158.4(13) . .
C88 C89 N3 C90 157(2) . .
C86 C85 N3 C89 2(3) . .
C86 C85 N3 C90' 151.8(16) . .
C86 C85 N3 C90 -161(2) . .
C89 N3 C90 C91 50(4) . .
C85 N3 C90 C91 -148(3) . .
C90' N3 C90 C91 -28(2) . .
N3 C90 C91 C92 175(3) . .
C89 N3 C90' C91' -118.9(16) . .
C85 N3 C90' C91' 87(2) . .
C90 N3 C90' C91' 4(3) . .
N3 C90' C91' C92' 174.1(18) . .

loop_
_platon_squeeze_void_nr
_platon_squeeze_void_average_x
_platon_squeeze_void_average_y
_platon_squeeze_void_average_z
_platon_squeeze_void_volume
_platon_squeeze_void_count_electrons
_platon_squeeze_void_content
1 0.000 0.500 0.000 228 63 ' '
2 0.000 0.544 0.250 787 240 ' '
3 0.000 0.500 0.500 228 63 ' '
4 0.000 0.456 0.750 787 240 ' '
5 0.500 1.044 0.250 788 240 ' '
6 0.500 -0.044 0.750 787 240 ' '
7 0.500 1.000 0.500 228 63 ' '
8 0.500 0.000 1.000 228 63 ' '
